data_1569793
loop_
_publ_author_name
'Tian, Yi-Qi'
'Mu, Wen-Lei'
'Wu, Lin-Lin'
'Yi, Xiao-Yi'
'Yan, Jun'
'Liu, Chao'

_publ_section_title
;
 Stepwise assembly of thiacalix[4]arene-protected Ag/Ti bimetallic
 nanoclusters: accurate identification of catalytic Ag sites in
 CO<sub>2</sub> electroreduction.
;
_journal_issue 37
_journal_name_full 'Chemical science'
_journal_page_first 10212
_journal_page_last 10218
_journal_paper_doi 10.1039/d3sc02793g
_journal_volume 14
_journal_year 2023
_chemical_formula_moiety 'C86 H102 Ag2 N2 O11 S8 Ti2, C3 H7 N O'
_chemical_formula_sum 'C89 H109 Ag2 N3 O12 S8 Ti2'
_chemical_formula_weight 1980.81
_space_group_crystal_system monoclinic
_space_group_IT_number 14
_space_group_name_Hall '-P 2yn'
_space_group_name_H-M_alt 'P 1 21/n 1'
_atom_sites_solution_hydrogens mixed
_atom_sites_solution_primary iterative
_audit_creation_date 2022-10-13
_audit_creation_method
;
Olex2 1.5
(compiled 2022.04.07 svn.rca3783a0 for OlexSys, GUI svn.r6498)
;
_audit_update_record
;
2023-05-13 deposited with the CCDC.	2023-09-05 downloaded from the CCDC.
;
_cell_angle_alpha 90
_cell_angle_beta 95.010(7)
_cell_angle_gamma 90
_cell_formula_units_Z 4
_cell_length_a 22.9703(13)
_cell_length_b 15.9803(10)
_cell_length_c 36.153(3)
_cell_measurement_reflns_used 4378
_cell_measurement_temperature 150
_cell_measurement_theta_max 24.3260
_cell_measurement_theta_min 2.1900
_cell_volume 13220.1(16)
_computing_cell_refinement 'CrysAlisPro 1.171.40.68a (Rigaku OD, 2019)'
_computing_data_collection 'CrysAlisPro 1.171.40.68a (Rigaku OD, 2019)'
_computing_data_reduction 'CrysAlisPro 1.171.40.68a (Rigaku OD, 2019)'
_computing_molecular_graphics 'Olex2 1.5 (Dolomanov et al., 2009)'
_computing_publication_material 'Olex2 1.5 (Dolomanov et al., 2009)'
_computing_structure_refinement 'SHELXL 2013/2 (Sheldrick, 2015)'
_computing_structure_solution 'olex2.solve 1.5 (Bourhis et al., 2015)'
_diffrn_ambient_temperature 150
_diffrn_detector 'CCD area detector'
_diffrn_detector_area_resol_mean 7.9
_diffrn_detector_type 'CCD area detector'
_diffrn_measured_fraction_theta_full 0.870
_diffrn_measured_fraction_theta_max 0.920
_diffrn_measurement_details
;
List of Runs (angles in degrees, time in seconds):

  # Type    Start    End  Width  t~exp~   \w     \q     \k     \f   Frames
#--------------------------------------------------------------------------
  1  \w    -68.00  -5.00   0.25    1.25    --   -0.31 -19.00 -60.00  252
  2  \w     -4.00  39.75   0.25    1.25    --   -0.31  37.00 120.00  175
;
_diffrn_measurement_device 'three-circle diffractometer'
_diffrn_measurement_device_type 'Bruker SMART APEX2 area detector'
_diffrn_measurement_method '\w and \f scans'
_diffrn_radiation_monochromator graphite
_diffrn_radiation_probe x-ray
_diffrn_radiation_type MoK\a
_diffrn_radiation_wavelength 0.71073
_diffrn_reflns_av_R_equivalents 0.1326
_diffrn_reflns_av_unetI/netI 0.1783
_diffrn_reflns_Laue_measured_fraction_full 0.870
_diffrn_reflns_Laue_measured_fraction_max 0.920
_diffrn_reflns_limit_h_max 27
_diffrn_reflns_limit_h_min -26
_diffrn_reflns_limit_k_max 18
_diffrn_reflns_limit_k_min -18
_diffrn_reflns_limit_l_max 32
_diffrn_reflns_limit_l_min -42
_diffrn_reflns_number 40452
_diffrn_reflns_point_group_measured_fraction_full 0.870
_diffrn_reflns_point_group_measured_fraction_max 0.920
_diffrn_reflns_theta_full 25.242
_diffrn_reflns_theta_max 24.750
_diffrn_reflns_theta_min 1.983
_diffrn_source_target Mo
_exptl_absorpt_coefficient_mu 0.576
_exptl_absorpt_correction_T_max 1.00000
_exptl_absorpt_correction_T_min 0.87311
_exptl_absorpt_correction_type multi-scan
_exptl_absorpt_process_details
;
CrysAlisPro 1.171.40.68a (Rigaku Oxford Diffraction, 2019)
Empirical absorption correction using spherical harmonics,
 implemented in SCALE3 ABSPACK scaling algorithm.
;
_exptl_crystal_colour 'clear yellowish orange'
_exptl_crystal_colour_lustre clear
_exptl_crystal_colour_modifier yellowish
_exptl_crystal_colour_primary orange
_exptl_crystal_density_diffrn 0.995
_exptl_crystal_description block
_exptl_crystal_F_000 4104
_exptl_crystal_size_max 0.5
_exptl_crystal_size_mid 0.4
_exptl_crystal_size_min 0.3
_refine_diff_density_max 0.642
_refine_diff_density_min -0.800
_refine_diff_density_rms 0.075
_refine_ls_extinction_method none
_refine_ls_goodness_of_fit_ref 0.860
_refine_ls_hydrogen_treatment constr
_refine_ls_matrix_type full
_refine_ls_number_parameters 1194
_refine_ls_number_reflns 20834
_refine_ls_number_restraints 1020
_refine_ls_restrained_S_all 7.155
_refine_ls_R_factor_all 0.1518
_refine_ls_R_factor_gt 0.0804
_refine_ls_shift/su_max 0.002
_refine_ls_shift/su_mean 0.000
_refine_ls_structure_factor_coef Fsqd
_refine_ls_weighting_details
;
 w=1/[\s^2^(Fo^2^)+(0.0781P)^2^]
 where P=(Fo^2^+2Fc^2^)/3
;
_refine_ls_weighting_scheme calc
_refine_ls_wR_factor_gt 0.1950
_refine_ls_wR_factor_ref 0.2211
_reflns_Friedel_coverage 0.000
_reflns_number_gt 8828
_reflns_number_total 20834
_reflns_threshold_expression 'I > 2\s(I)'
_cod_data_source_file d3sc02793g2.cif
_cod_data_source_block Ti2Ag2
_cod_depositor_comments 'Adding full bibliography for 1569790--1569794.cif.'
_cod_original_cell_volume 13220.2(16)
_cod_database_code 1569793
_shelxl_version_number 2013-2
_shelx_space_group_comment
;
The symmetry employed for this shelxl refinement is uniquely defined
by the following loop, which should always be used as a source of
symmetry information in preference to the above space-group names.
They are only intended as comments.
;
_shelx_estimated_absorpt_t_max 0.846
_shelx_estimated_absorpt_t_min 0.762
_olex2_refinement_description
;
1. Fixed Uiso
 At 1.2 times of:
  All C(H) groups
 At 1.5 times of:
  All C(H,H,H) groups
2. Restrained distances
 C26-C20
 2.5 with sigma of 0.01
 C26-C29
 2.5 with sigma of 0.01
 C37-C31
 1.5 with sigma of 0.01
 C14-C12
 2.2 with sigma of 0.01
 C25-C28
 1.45 with sigma of 0.01
 C61-C59
 2.5 with sigma of 0.01
 C61-C60
 2.5 with sigma of 0.01
 C60-C37
 1.45 with sigma of 0.01
 C60-C59
 2.5 with sigma of 0.01
 C61-C37
 1.45 with sigma of 0.01
 C59-C37
 1.45 with sigma of 0.01
 C21-N4
 1.45 with sigma of 0.01
 C21-C31
 1.45 with sigma of 0.01
 C28-C29 \\sim C28-C12
 with sigma of 0.02
 C28-C26 \\sim C28-C14
 with sigma of 0.02
 C28-C20 \\sim C28-C25
 with sigma of 0.02
 C30-C15 \\sim C30-C56
 with sigma of 0.02
 C30-C27 \\sim C30-C36
 with sigma of 0.02
 C30-C57 \\sim C30-C58
 with sigma of 0.02
 C37-C59 \\sim C37-C40
 with sigma of 0.02
 C37-C61 \\sim C37-C39
 with sigma of 0.02
 C37-C60 \\sim C37-C38
 with sigma of 0.02
 C7-C4 \\sim C7-C3
 with sigma of 0.02
 C7-C6 \\sim C7-C2
 with sigma of 0.02
 C7-C5 \\sim C7-C1
 with sigma of 0.02
3. Rigid bond restraints
 C37, C31
 with sigma for 1-2 distances of 0.01 and sigma for 1-3 distances of 0.02
 O00M, C19
 with sigma for 1-2 distances of 0.01 and sigma for 1-3 distances of 0.02
 O00N, C23
 with sigma for 1-2 distances of 0.001 and sigma for 1-3 distances of 0.002
 C30, C27
 with sigma for 1-2 distances of 0.01 and sigma for 1-3 distances of 0.02
 C6, C7
 with sigma for 1-2 distances of 0.01 and sigma for 1-3 distances of 0.02
4. Uiso/Uaniso restraints and constraints
C28 \\sim C14 \\sim C29 \\sim C12 \\sim C20 \\sim C25 \\sim C26: within 2A with
sigma of 0.01 and sigma for terminal atoms of 0.02 within 2A
C37 \\sim C59 \\sim C60 \\sim C61 \\sim C38 \\sim C39 \\sim C40: within 2A with
sigma of 0.01 and sigma for terminal atoms of 0.02 within 2A
C7 \\sim C4 \\sim C5 \\sim C6 \\sim C1 \\sim C2 \\sim C3: within 2A with sigma
of 0.01 and sigma for terminal atoms of 0.02 within 2A
C22 \\sim C60 \\sim N1 \\sim C23: within 2A with sigma of 0.001 and sigma for
terminal atoms of 0.002 within 2A
C27 \\sim C36 \\sim C15 \\sim C56 \\sim C57 \\sim C58 \\sim C30: within 2A with
sigma of 0.01 and sigma for terminal atoms of 0.02 within 2A
C19 \\sim C13 \\sim C13 \\sim N4: within 2A with sigma of 0.001 and sigma for
terminal atoms of 0.002 within 2A
C41 \\sim C42 \\sim C43 \\sim C44: within 2A with sigma of 0.01 and sigma for
terminal atoms of 0.02 within 2A
C16 \\sim C17 \\sim C18 \\sim C45: within 2A with sigma of 0.01 and sigma for
terminal atoms of 0.02 within 2A
C50 \\sim C51 \\sim N3 \\sim C49: within 2A with sigma of 0.01 and sigma for
terminal atoms of 0.02 within 2A
C46 \\sim C47 \\sim C52 \\sim C48: within 2A with sigma of 0.01 and sigma for
terminal atoms of 0.02 within 2A
Uanis(C8) \\sim Ueq, Uanis(C11) \\sim Ueq, Uanis(C00Q) \\sim Ueq, Uanis(C00S)
\\sim Ueq, Uanis(C00T) \\sim Ueq, Uanis(C00V) \\sim Ueq, Uanis(C00W) \\sim Ueq,
Uanis(C00X) \\sim Ueq, Uanis(C00Y) \\sim Ueq, Uanis(C00Z) \\sim Ueq,
Uanis(C010) \\sim Ueq, Uanis(C011) \\sim Ueq, Uanis(C012) \\sim Ueq,
Uanis(C013) \\sim Ueq, Uanis(C9) \\sim Ueq, Uanis(C015) \\sim Ueq, Uanis(C016)
\\sim Ueq, Uanis(C017) \\sim Ueq, Uanis(C018) \\sim Ueq, Uanis(C019) \\sim Ueq,
Uanis(C01B) \\sim Ueq, Uanis(C01C) \\sim Ueq, Uanis(C01D) \\sim Ueq,
Uanis(C01E) \\sim Ueq, Uanis(C01F) \\sim Ueq, Uanis(C01G) \\sim Ueq,
Uanis(C01H) \\sim Ueq, Uanis(C01I) \\sim Ueq, Uanis(C01J) \\sim Ueq, Uanis(C34)
\\sim Ueq, Uanis(C01L) \\sim Ueq, Uanis(C01M) \\sim Ueq, Uanis(C01N) \\sim Ueq,
Uanis(C55) \\sim Ueq, Uanis(C01Q) \\sim Ueq, Uanis(C01R) \\sim Ueq, Uanis(C01S)
\\sim Ueq, Uanis(C01T) \\sim Ueq, Uanis(C35) \\sim Ueq, Uanis(C01V) \\sim Ueq,
Uanis(C33) \\sim Ueq, Uanis(C01X) \\sim Ueq, Uanis(C31) \\sim Ueq, Uanis(C48)
\\sim Ueq, Uanis(C32) \\sim Ueq, Uanis(C021) \\sim Ueq, Uanis(C10) \\sim Ueq,
Uanis(C023) \\sim Ueq, Uanis(C30) \\sim Ueq, Uanis(C17) \\sim Ueq, Uanis(C54)
\\sim Ueq, Uanis(C49) \\sim Ueq, Uanis(C41) \\sim Ueq, Uanis(C53) \\sim Ueq,
Uanis(C7) \\sim Ueq, Uanis(C19) \\sim Ueq, Uanis(C02D) \\sim Ueq, Uanis(C52)
\\sim Ueq, Uanis(C47) \\sim Ueq, Uanis(C28) \\sim Ueq, Uanis(C50) \\sim Ueq,
Uanis(C23) \\sim Ueq, Uanis(C21) \\sim Ueq, Uanis(C16) \\sim Ueq, Uanis(C02M)
\\sim Ueq, Uanis(C43) \\sim Ueq, Uanis(C15) \\sim Ueq, Uanis(C57) \\sim Ueq,
Uanis(C44) \\sim Ueq, Uanis(C18) \\sim Ueq, Uanis(C02T) \\sim Ueq, Uanis(C51)
\\sim Ueq, Uanis(C45) \\sim Ueq, Uanis(C13) \\sim Ueq, Uanis(C27) \\sim Ueq,
Uanis(C42) \\sim Ueq, Uanis(C22) \\sim Ueq, Uanis(C46) \\sim Ueq, Uanis(C24)
\\sim Ueq, Uanis(C26) \\sim Ueq, Uanis(C29) \\sim Ueq, Uanis(C37) \\sim Ueq,
Uanis(C61) \\sim Ueq, Uanis(C60) \\sim Ueq, Uanis(C59) \\sim Ueq, Uanis(C5)
\\sim Ueq, Uanis(C4) \\sim Ueq, Uanis(C6) \\sim Ueq, Uanis(C20) \\sim Ueq,
Uanis(C14) \\sim Ueq, Uanis(C12) \\sim Ueq, Uanis(C25) \\sim Ueq, Uanis(C36)
\\sim Ueq, Uanis(C56) \\sim Ueq, Uanis(C58) \\sim Ueq, Uanis(C38) \\sim Ueq,
Uanis(C40) \\sim Ueq, Uanis(C39) \\sim Ueq, Uanis(C2) \\sim Ueq, Uanis(C1)
\\sim Ueq, Uanis(C3) \\sim Ueq: with sigma of 0.01 and sigma for terminal atoms
of 0.02
5. Others
 Sof(C14)=Sof(H14A)=Sof(H14B)=Sof(H14C)=Sof(C12)=Sof(H12A)=Sof(H12B)=Sof(H12C)=
 Sof(C25)=Sof(H25A)=Sof(H25B)=Sof(H25C)=1-FVAR(1)
 Sof(C26)=Sof(H26A)=Sof(H26B)=Sof(H26C)=Sof(C29)=Sof(H29A)=Sof(H29B)=Sof(H29C)=
 Sof(C20)=Sof(H20A)=Sof(H20B)=Sof(H20C)=FVAR(1)
 Sof(C36)=Sof(H36A)=Sof(H36B)=Sof(H36C)=Sof(C56)=Sof(H56A)=Sof(H56B)=Sof(H56C)=
 Sof(C58)=Sof(H58A)=Sof(H58B)=Sof(H58C)=1-FVAR(2)
 Sof(C15)=Sof(H15A)=Sof(H15B)=Sof(H15C)=Sof(C57)=Sof(H57A)=Sof(H57B)=Sof(H57C)=
 Sof(C27)=Sof(H27A)=Sof(H27B)=Sof(H27C)=FVAR(2)
 Sof(C38)=Sof(H38A)=Sof(H38B)=Sof(H38C)=Sof(C40)=Sof(H40A)=Sof(H40B)=Sof(H40C)=
 Sof(C39)=Sof(H39A)=Sof(H39B)=Sof(H39C)=1-FVAR(3)
 Sof(C61)=Sof(H61A)=Sof(H61B)=Sof(H61C)=Sof(C60)=Sof(H60A)=Sof(H60B)=Sof(H60C)=
 Sof(C59)=Sof(H59A)=Sof(H59B)=Sof(H59C)=FVAR(3)
 Sof(C2)=Sof(H2A)=Sof(H2B)=Sof(H2C)=Sof(C1)=Sof(H1A)=Sof(H1B)=Sof(H1C)=Sof(C3)=
 Sof(H3A)=Sof(H3B)=Sof(H3C)=1-FVAR(4)
 Sof(C5)=Sof(H5A)=Sof(H5B)=Sof(H5C)=Sof(C4)=Sof(H4A)=Sof(H4B)=Sof(H4C)=Sof(C6)=
 Sof(H6A)=Sof(H6B)=Sof(H6C)=FVAR(4)
6.a Riding coordinates:
 C13(H13A,H13B,H13C), C12(H12A,H12B,H12C), C25(H25A,H25B,H25C), C2(H2A,H2B,
 H2C), C3(H3A,H3B,H3C)
6.b Aromatic/amide H refined with riding coordinates:
 C00Z(H00Z), C9(H9), C015(H015), C016(H016), C019(H019), C01D(H01D),
 C01G(H01G), C01H(H01H), C01I(H01I), C01J(H01J), C01Q(H01Q), C01R(H01R),
 C01V(H01V), C32(H32), C54(H54), C49(H49), C53(H53), C19(H19), C23(H23)
6.c Idealised Me refined as rotating group:
 C02D(H02A,H02B,H02C), C52(H52A,H52B,H52C), C47(H47A,H47B,H47C), C50(H50A,H50B,
 H50C), C21(H21A,H21B,H21C), C16(H16A,H16B,H16C), C02M(H02D,H02E,H02F),
 C43(H43A,H43B,H43C), C15(H15A,H15B,H15C), C57(H57A,H57B,H57C), C44(H44A,H44B,
 H44C), C18(H18A,H18B,H18C), C02T(H02G,H02H,H02I), C51(H51A,H51B,H51C),
 C45(H45A,H45B,H45C), C27(H27A,H27B,H27C), C42(H42A,H42B,H42C), C22(H22A,H22B,
 H22C), C46(H46A,H46B,H46C), C24(H24A,H24B,H24C), C26(H26A,H26B,H26C), C29(H29A,
 H29B,H29C), C61(H61A,H61B,H61C), C60(H60A,H60B,H60C), C59(H59A,H59B,H59C),
 C5(H5A,H5B,H5C), C4(H4A,H4B,H4C), C6(H6A,H6B,H6C), C20(H20A,H20B,H20C),
 C14(H14A,H14B,H14C), C36(H36A,H36B,H36C), C56(H56A,H56B,H56C), C58(H58A,H58B,
 H58C), C38(H38A,H38B,H38C), C40(H40A,H40B,H40C), C39(H39A,H39B,H39C), C1(H1A,
 H1B,H1C)
;
_smtbx_masks_void_probe_radius 1.2
_smtbx_masks_void_truncation_radius 1.2
_olex2_submission_special_instructions 'No special instructions were received'
_oxdiff_exptl_absorpt_empirical_details
;
Empirical correction (ABSPACK) includes:
- Absorption correction using spherical harmonics
- Frame scaling
;

loop_
_space_group_symop_operation_xyz
'x, y, z'
'-x+1/2, y+1/2, -z+1/2'
'-x, -y, -z'
'x-1/2, -y-1/2, z-1/2'

loop_
_atom_site_label
_atom_site_type_symbol
_atom_site_fract_x
_atom_site_fract_y
_atom_site_fract_z
_atom_site_U_iso_or_equiv
_atom_site_adp_type
_atom_site_occupancy
_atom_site_site_symmetry_order
_atom_site_calc_flag
_atom_site_refinement_flags_posn
_atom_site_refinement_flags_adp
_atom_site_refinement_flags_occupancy
_atom_site_disorder_assembly
_atom_site_disorder_group
Ag2 Ag 0.42617(3) 0.52267(4) 0.23868(2) 0.0690(2) Uani 1 1 d . . . . .
Ag1 Ag 0.43717(3) 0.23619(4) 0.24095(2) 0.0746(2) Uani 1 1 d . . . . .
Ti1 Ti 0.43656(5) 0.38824(8) 0.31356(4) 0.0530(4) Uani 1 1 d . . . . .
Ti2 Ti 0.54608(5) 0.39338(8) 0.24851(4) 0.0529(4) Uani 1 1 d . . . . .
S005 S 0.33658(8) 0.19926(12) 0.26070(6) 0.0591(5) Uani 1 1 d . . . . .
S006 S 0.32090(8) 0.54888(12) 0.25388(6) 0.0598(5) Uani 1 1 d . . . . .
S007 S 0.46927(8) 0.21545(13) 0.17535(6) 0.0655(6) Uani 1 1 d . . . . .
S008 S 0.67488(8) 0.22217(12) 0.27003(6) 0.0645(6) Uani 1 1 d . . . . .
S009 S 0.67103(8) 0.57042(12) 0.26706(7) 0.0655(6) Uani 1 1 d . . . . .
S00A S 0.46108(9) 0.56663(14) 0.17630(7) 0.0708(6) Uani 1 1 d . . . . .
S00B S 0.45174(10) 0.57209(15) 0.39140(7) 0.0796(7) Uani 1 1 d . . . . .
S00C S 0.46591(11) 0.22473(16) 0.39840(7) 0.0880(8) Uani 1 1 d . . . . .
O00D O 0.42342(19) 0.5109(3) 0.31052(14) 0.0544(12) Uani 1 1 d . . . . .
O00E O 0.38343(19) 0.3797(3) 0.26650(13) 0.0526(12) Uani 1 1 d . . . . .
O00F O 0.50177(19) 0.3923(3) 0.28738(13) 0.0537(12) Uani 1 1 d . . . . .
O00G O 0.43317(19) 0.2675(3) 0.31670(14) 0.0557(13) Uani 1 1 d . . . . .
O00H O 0.54922(19) 0.2699(3) 0.24370(14) 0.0550(12) Uani 1 1 d . . . . .
O00I O 0.62194(19) 0.3956(3) 0.27384(15) 0.0586(13) Uani 1 1 d . . . . .
O00J O 0.47583(19) 0.3906(3) 0.21138(14) 0.0564(13) Uani 1 1 d . . . . .
O00K O 0.4714(2) 0.3966(3) 0.36234(14) 0.0641(14) Uani 1 1 d . . . . .
O00L O 0.5444(2) 0.5172(3) 0.24332(15) 0.0622(14) Uani 1 1 d . . . . .
O00M O 0.5900(2) 0.3955(3) 0.19649(17) 0.0748(16) Uani 1 1 d . U . . .
O00N O 0.3526(2) 0.3852(3) 0.33801(17) 0.0728(15) Uani 1 1 d . U . . .
C8 C 0.3959(3) 0.2171(5) 0.3319(2) 0.057(2) Uani 1 1 d . U . . .
C11 C 0.3459(3) 0.1829(4) 0.3100(2) 0.0536(19) Uani 1 1 d . U . . .
C00Q C 0.4606(3) 0.3160(5) 0.1519(2) 0.063(2) Uani 1 1 d . U . . .
N1 N 0.2697(4) 0.3789(6) 0.3684(3) 0.110(2) Uani 1 1 d . U . . .
C00S C 0.5768(3) 0.2262(4) 0.2181(2) 0.057(2) Uani 1 1 d . U . . .
C00T C 0.3280(3) 0.5743(4) 0.3023(2) 0.0540(19) Uani 1 1 d . U . . .
N4 N 0.6455(4) 0.3956(5) 0.1465(3) 0.1040(19) Uani 1 1 d D U . . .
C00V C 0.5470(3) 0.2009(5) 0.1842(2) 0.058(2) Uani 1 1 d . U . . .
C00W C 0.5694(3) 0.5609(5) 0.2173(2) 0.065(2) Uani 1 1 d . U . . .
C00X C 0.3806(3) 0.5538(5) 0.3247(2) 0.0538(19) Uani 1 1 d . U . . .
C00Y C 0.3266(3) 0.3736(4) 0.2588(2) 0.0518(18) Uani 1 1 d . U . . .
C00Z C 0.4482(3) 0.3175(6) 0.1147(2) 0.068(2) Uani 1 1 d . U . . .
H00Z H 0.4456 0.2655 0.1019 0.081 Uiso 1 1 calc R U . . .
C010 C 0.4571(3) 0.4674(5) 0.1539(2) 0.068(2) Uani 1 1 d . U . . .
C011 C 0.6370(3) 0.2039(5) 0.2257(2) 0.060(2) Uani 1 1 d . U . . .
C012 C 0.6775(3) 0.3976(4) 0.2672(2) 0.060(2) Uani 1 1 d . U . . .
C013 C 0.3860(4) 0.5822(5) 0.3618(3) 0.074(2) Uani 1 1 d . U . . .
C9 C 0.3043(4) 0.1333(5) 0.3268(3) 0.076(2) Uani 1 1 d . U . . .
H9 H 0.2717 0.1124 0.3115 0.091 Uiso 1 1 calc R U . . .
C015 C 0.2824(3) 0.6149(5) 0.3179(3) 0.068(2) Uani 1 1 d . U . . .
H015 H 0.2474 0.6249 0.3026 0.082 Uiso 1 1 calc R U . . .
C016 C 0.7677(3) 0.3245(5) 0.2569(2) 0.064(2) Uani 1 1 d . U . . .
H016 H 0.7879 0.2728 0.2557 0.077 Uiso 1 1 calc R U . . .
C017 C 0.6301(4) 0.5854(5) 0.2235(3) 0.069(2) Uani 1 1 d . U . . .
C018 C 0.4636(3) 0.3904(5) 0.1749(2) 0.060(2) Uani 1 1 d . U . . .
C019 C 0.6653(4) 0.1649(5) 0.1962(3) 0.076(2) Uani 1 1 d . U . . .
H019 H 0.7056 0.1515 0.2006 0.091 Uiso 1 1 calc R U . . .
O01A O 0.4794(4) 0.1061(5) 0.2789(3) 0.130(3) Uani 1 1 d . . . . .
C01B C 0.2966(3) 0.2952(5) 0.2562(2) 0.0556(19) Uani 1 1 d . U . . .
C01C C 0.5383(3) 0.5847(5) 0.1837(2) 0.067(2) Uani 1 1 d . U . . .
C01D C 0.2297(3) 0.4392(5) 0.2451(2) 0.074(2) Uani 1 1 d . U . . .
H01D H 0.2072 0.4890 0.2417 0.089 Uiso 1 1 calc R U . . .
C01E C 0.7103(3) 0.3213(4) 0.2638(2) 0.058(2) Uani 1 1 d . U . . .
C01F C 0.2007(3) 0.3619(5) 0.2430(2) 0.070(2) Uani 1 1 d . U . . .
C01G C 0.3391(4) 0.6250(6) 0.3752(3) 0.080(3) Uani 1 1 d . U . . .
H01G H 0.3438 0.6444 0.4002 0.096 Uiso 1 1 calc R U . . .
C01H C 0.5785(4) 0.1592(5) 0.1574(2) 0.072(2) Uani 1 1 d . U . . .
H01H H 0.5578 0.1399 0.1351 0.086 Uiso 1 1 calc R U . . .
C01I C 0.6563(4) 0.6233(5) 0.1938(3) 0.075(2) Uani 1 1 d . U . . .
H01I H 0.6969 0.6351 0.1972 0.091 Uiso 1 1 calc R U . . .
C01J C 0.2356(3) 0.2893(5) 0.2486(2) 0.065(2) Uani 1 1 d . U . . .
H01J H 0.2176 0.2357 0.2471 0.077 Uiso 1 1 calc R U . . .
C34 C 0.4539(3) 0.3984(5) 0.3961(2) 0.061(2) Uani 1 1 d . U . . .
C01L C 0.2905(3) 0.4456(4) 0.2520(2) 0.059(2) Uani 1 1 d . U . . .
C01M C 0.6380(4) 0.1460(5) 0.1626(3) 0.072(2) Uani 1 1 d . U . . .
C01N C 0.7075(3) 0.4732(5) 0.2622(2) 0.060(2) Uani 1 1 d . U . . .
C55 C 0.4022(3) 0.1941(5) 0.3697(2) 0.065(2) Uani 1 1 d . U . . .
N3 N 0.5363(4) 0.0858(6) 0.3329(3) 0.111(3) Uani 1 1 d . U . . .
C01Q C 0.4436(4) 0.4639(6) 0.1159(3) 0.081(3) Uani 1 1 d . U . . .
H01Q H 0.4368 0.5152 0.1029 0.097 Uiso 1 1 calc R U . . .
C01R C 0.7679(3) 0.4729(5) 0.2544(2) 0.068(2) Uani 1 1 d . U . . .
H01R H 0.7872 0.5246 0.2510 0.082 Uiso 1 1 calc R U . . .
C01S C 0.2852(4) 0.6415(5) 0.3544(3) 0.071(2) Uani 1 1 d . U . . .
C01T C 0.7991(3) 0.3974(5) 0.2515(2) 0.068(2) Uani 1 1 d . U . . .
C35 C 0.4461(4) 0.3265(6) 0.4165(3) 0.075(2) Uani 1 1 d . U . . .
C01V C 0.5668(4) 0.6251(5) 0.1556(3) 0.074(2) Uani 1 1 d . U . . .
H01V H 0.5446 0.6395 0.1331 0.089 Uiso 1 1 calc R U . . .
C33 C 0.4413(3) 0.4754(6) 0.4135(3) 0.070(2) Uani 1 1 d . U . . .
C01X C 0.6264(4) 0.6449(5) 0.1595(3) 0.081(3) Uani 1 1 d . U . . .
C31 C 0.4134(4) 0.4013(8) 0.4687(3) 0.092(3) Uani 1 1 d D U . . .
C48 C 0.2338(4) 0.6856(7) 0.3711(3) 0.097(3) Uani 1 1 d . U . . .
C32 C 0.4198(4) 0.4707(7) 0.4502(3) 0.101(3) Uani 1 1 d . U . . .
H32 H 0.4096 0.5217 0.4615 0.122 Uiso 1 1 calc R U . . .
C021 C 0.4393(4) 0.3874(7) 0.0948(3) 0.083(3) Uani 1 1 d . U . . .
C10 C 0.3085(4) 0.1142(6) 0.3635(3) 0.082(3) Uani 1 1 d . U . . .
C023 C 0.1337(4) 0.3542(6) 0.2346(3) 0.080(3) Uani 1 1 d . U . . .
C30 C 0.8636(4) 0.4000(6) 0.2423(3) 0.086(2) Uani 1 1 d D U . . .
C17 C 0.6565(5) 0.6845(7) 0.1304(3) 0.099(3) Uani 1 1 d . U . . .
C54 C 0.3594(4) 0.1452(6) 0.3845(3) 0.092(3) Uani 1 1 d . U . . .
H54 H 0.3646 0.1318 0.4101 0.111 Uiso 1 1 calc R U . . .
C49 C 0.5251(6) 0.1241(7) 0.3007(4) 0.115(3) Uani 1 1 d . U . . .
H49 H 0.5512 0.1659 0.2934 0.138 Uiso 1 1 calc R U . . .
C41 C 0.6705(5) 0.1029(8) 0.1317(3) 0.105(3) Uani 1 1 d . U . . .
C53 C 0.4280(4) 0.3248(7) 0.4518(3) 0.094(3) Uani 1 1 d . U . . .
H53 H 0.4253 0.2733 0.4646 0.113 Uiso 1 1 calc R U . . .
C7 C 0.2634(5) 0.0631(8) 0.3807(4) 0.125(3) Uani 1 1 d D U . . .
C19 C 0.6323(5) 0.3968(6) 0.1834(4) 0.1043(19) Uani 1 1 d . U . . .
H19 H 0.6658 0.3992 0.2008 0.125 Uiso 1 1 calc R U . . .
C02D C 0.1073(4) 0.2797(8) 0.2506(4) 0.145(5) Uani 1 1 d . U . . .
H02A H 0.1104 0.2845 0.2778 0.218 Uiso 1 1 calc R U . . .
H02B H 0.1279 0.2293 0.2435 0.218 Uiso 1 1 calc R U . . .
H02C H 0.0660 0.2760 0.2413 0.218 Uiso 1 1 calc R U . . .
C52 C 0.1771(6) 0.6282(9) 0.3680(4) 0.165(5) Uani 1 1 d . U . . .
H52A H 0.1449 0.6583 0.3781 0.247 Uiso 1 1 calc R U . . .
H52B H 0.1852 0.5766 0.3822 0.247 Uiso 1 1 calc R U . . .
H52C H 0.1663 0.6145 0.3419 0.247 Uiso 1 1 calc R U . . .
C47 C 0.2127(6) 0.7564(9) 0.3472(4) 0.160(5) Uani 1 1 d . U . . .
H47A H 0.2047 0.7368 0.3215 0.240 Uiso 1 1 calc R U . . .
H47B H 0.2426 0.8002 0.3481 0.240 Uiso 1 1 calc R U . . .
H47C H 0.1767 0.7789 0.3561 0.240 Uiso 1 1 calc R U . . .
C28 C 0.4254(5) 0.3869(8) 0.0518(4) 0.121(3) Uani 1 1 d D U . . .
C50 C 0.5005(6) 0.0175(8) 0.3463(4) 0.153(5) Uani 1 1 d . U . . .
H50A H 0.4593 0.0344 0.3442 0.230 Uiso 1 1 calc R U . . .
H50B H 0.5132 0.0054 0.3723 0.230 Uiso 1 1 calc R U . . .
H50C H 0.5051 -0.0328 0.3313 0.230 Uiso 1 1 calc R U . . .
C23 C 0.3257(5) 0.3836(7) 0.3621(4) 0.110(2) Uani 1 1 d . U . . .
H23 H 0.3498 0.3863 0.3848 0.133 Uiso 1 1 calc R U . . .
C21 C 0.5983(6) 0.4055(9) 0.1194(4) 0.160(5) Uani 1 1 d D U . . .
H21A H 0.5756 0.3536 0.1172 0.239 Uiso 1 1 calc R U . . .
H21B H 0.6132 0.4187 0.0954 0.239 Uiso 1 1 calc R U . . .
H21C H 0.5733 0.4513 0.1266 0.239 Uiso 1 1 calc R U . . .
C16 C 0.6307(6) 0.6643(9) 0.0913(4) 0.154(5) Uani 1 1 d . U . . .
H16A H 0.6427 0.6079 0.0845 0.231 Uiso 1 1 calc R U . . .
H16B H 0.6447 0.7050 0.0738 0.231 Uiso 1 1 calc R U . . .
H16C H 0.5879 0.6669 0.0903 0.231 Uiso 1 1 calc R U . . .
C02M C 0.1031(4) 0.4265(8) 0.2491(4) 0.146(5) Uani 1 1 d . U . . .
H02D H 0.0620 0.4256 0.2391 0.219 Uiso 1 1 calc R U . . .
H02E H 0.1214 0.4784 0.2415 0.219 Uiso 1 1 calc R U . . .
H02F H 0.1054 0.4236 0.2762 0.219 Uiso 1 1 calc R U . . .
C43 C 0.7353(5) 0.1149(9) 0.1367(4) 0.164(5) Uani 1 1 d . U . . .
H43A H 0.7515 0.1097 0.1126 0.246 Uiso 1 1 calc R U . . .
H43B H 0.7526 0.0722 0.1537 0.246 Uiso 1 1 calc R U . . .
H43C H 0.7441 0.1706 0.1471 0.246 Uiso 1 1 calc R U . . .
C15 C 0.9003(8) 0.4603(12) 0.2676(6) 0.091(5) Uani 0.556(14) 1 d D U P A 1
H15A H 0.8955 0.4468 0.2936 0.137 Uiso 0.556(14) 1 calc R U P A 1
H15B H 0.8873 0.5179 0.2624 0.137 Uiso 0.556(14) 1 calc R U P A 1
H15C H 0.9416 0.4549 0.2631 0.137 Uiso 0.556(14) 1 calc R U P A 1
C57 C 0.8899(8) 0.3107(11) 0.2390(7) 0.104(5) Uani 0.556(14) 1 d D U P A 1
H57A H 0.9286 0.3148 0.2297 0.156 Uiso 0.556(14) 1 calc R U P A 1
H57B H 0.8642 0.2771 0.2218 0.156 Uiso 0.556(14) 1 calc R U P A 1
H57C H 0.8935 0.2839 0.2635 0.156 Uiso 0.556(14) 1 calc R U P A 1
C44 C 0.6481(6) 0.1345(9) 0.0912(4) 0.168(5) Uani 1 1 d . U . . .
H44A H 0.6560 0.1945 0.0892 0.253 Uiso 1 1 calc R U . . .
H44B H 0.6060 0.1246 0.0868 0.253 Uiso 1 1 calc R U . . .
H44C H 0.6685 0.1039 0.0727 0.253 Uiso 1 1 calc R U . . .
C18 C 0.6566(7) 0.7761(8) 0.1347(4) 0.168(5) Uani 1 1 d . U . . .
H18A H 0.6174 0.7952 0.1393 0.252 Uiso 1 1 calc R U . . .
H18B H 0.6684 0.8023 0.1120 0.252 Uiso 1 1 calc R U . . .
H18C H 0.6843 0.7919 0.1558 0.252 Uiso 1 1 calc R U . . .
C02T C 0.1236(5) 0.3527(9) 0.1907(4) 0.154(5) Uani 1 1 d . U . . .
H02G H 0.1480 0.3091 0.1809 0.231 Uiso 1 1 calc R U . . .
H02H H 0.1342 0.4072 0.1808 0.231 Uiso 1 1 calc R U . . .
H02I H 0.0824 0.3410 0.1832 0.231 Uiso 1 1 calc R U . . .
C51 C 0.5904(7) 0.1041(9) 0.3542(5) 0.167(5) Uani 1 1 d . U . . .
H51A H 0.6111 0.1481 0.3417 0.251 Uiso 1 1 calc R U . . .
H51B H 0.6146 0.0536 0.3563 0.251 Uiso 1 1 calc R U . . .
H51C H 0.5824 0.1231 0.3790 0.251 Uiso 1 1 calc R U . . .
C45 C 0.7208(5) 0.6626(9) 0.1325(4) 0.149(5) Uani 1 1 d . U . . .
H45A H 0.7429 0.7014 0.1494 0.223 Uiso 1 1 calc R U . . .
H45B H 0.7348 0.6671 0.1077 0.223 Uiso 1 1 calc R U . . .
H45C H 0.7265 0.6053 0.1416 0.223 Uiso 1 1 calc R U . . .
C13 C 0.7067(4) 0.3995(6) 0.1406(3) 0.109(2) Uani 1 1 d . U . . .
H13A H 0.7187 0.4565 0.1377 0.164 Uiso 1 1 d R U . . .
H13B H 0.7140 0.3682 0.1188 0.164 Uiso 1 1 d R U . . .
H13C H 0.7283 0.3754 0.1619 0.164 Uiso 1 1 d R U . . .
C27 C 0.8641(8) 0.4409(15) 0.2022(5) 0.109(5) Uani 0.556(14) 1 d D U P A 1
H27A H 0.9023 0.4665 0.1997 0.163 Uiso 0.556(14) 1 calc R U P A 1
H27B H 0.8336 0.4838 0.1991 0.163 Uiso 0.556(14) 1 calc R U P A 1
H27C H 0.8566 0.3975 0.1832 0.163 Uiso 0.556(14) 1 calc R U P A 1
C42 C 0.6616(7) 0.0061(8) 0.1351(4) 0.167(5) Uani 1 1 d . U . . .
H42A H 0.6880 -0.0231 0.1195 0.250 Uiso 1 1 calc R U . . .
H42B H 0.6210 -0.0082 0.1268 0.250 Uiso 1 1 calc R U . . .
H42C H 0.6701 -0.0110 0.1610 0.250 Uiso 1 1 calc R U . . .
C22 C 0.2514(5) 0.3897(7) 0.4076(3) 0.118(2) Uani 1 1 d . U . . .
H22A H 0.2404 0.3353 0.4174 0.176 Uiso 1 1 calc R U . . .
H22B H 0.2180 0.4279 0.4072 0.176 Uiso 1 1 calc R U . . .
H22C H 0.2841 0.4129 0.4236 0.176 Uiso 1 1 calc R U . . .
C46 C 0.2409(6) 0.7003(11) 0.4107(4) 0.182(5) Uani 1 1 d . U . . .
H46A H 0.2044 0.7227 0.4189 0.273 Uiso 1 1 calc R U . . .
H46B H 0.2725 0.7407 0.4165 0.273 Uiso 1 1 calc R U . . .
H46C H 0.2505 0.6476 0.4237 0.273 Uiso 1 1 calc R U . . .
C24 C 0.2248(7) 0.3730(11) 0.3417(5) 0.217(8) Uani 1 1 d . U . . .
H24A H 0.2183 0.4276 0.3296 0.326 Uiso 1 1 calc R U . . .
H24B H 0.1894 0.3557 0.3528 0.326 Uiso 1 1 calc R U . . .
H24C H 0.2343 0.3316 0.3231 0.326 Uiso 1 1 calc R U . . .
C26 C 0.3681(8) 0.4380(14) 0.0408(7) 0.141(6) Uani 0.511(10) 1 d D U P B 1
H26A H 0.3461 0.4449 0.0627 0.211 Uiso 0.511(10) 1 calc R U P B 1
H26B H 0.3440 0.4079 0.0214 0.211 Uiso 0.511(10) 1 calc R U P B 1
H26C H 0.3784 0.4932 0.0315 0.211 Uiso 0.511(10) 1 calc R U P B 1
C29 C 0.4756(8) 0.4260(18) 0.0335(7) 0.137(6) Uani 0.511(10) 1 d D U P B 1
H29A H 0.4882 0.4772 0.0467 0.205 Uiso 0.511(10) 1 calc R U P B 1
H29B H 0.4629 0.4396 0.0076 0.205 Uiso 0.511(10) 1 calc R U P B 1
H29C H 0.5083 0.3864 0.0342 0.205 Uiso 0.511(10) 1 calc R U P B 1
C37 C 0.3915(5) 0.4069(8) 0.5082(3) 0.135(4) Uani 1 1 d D U . . .
C61 C 0.4002(11) 0.4958(9) 0.5224(8) 0.144(6) Uani 0.492(11) 1 d D U P C 1
H61A H 0.4013 0.4960 0.5496 0.216 Uiso 0.492(11) 1 calc R U P C 1
H61B H 0.3678 0.5310 0.5121 0.216 Uiso 0.492(11) 1 calc R U P C 1
H61C H 0.4371 0.5180 0.5148 0.216 Uiso 0.492(11) 1 calc R U P C 1
C60 C 0.4300(9) 0.3477(13) 0.5310(7) 0.150(6) Uani 0.492(11) 1 d D U P C 1
H60A H 0.4707 0.3559 0.5255 0.225 Uiso 0.492(11) 1 calc R U P C 1
H60B H 0.4182 0.2900 0.5250 0.225 Uiso 0.492(11) 1 calc R U P C 1
H60C H 0.4266 0.3583 0.5574 0.225 Uiso 0.492(11) 1 calc R U P C 1
C59 C 0.3291(6) 0.3830(16) 0.5049(7) 0.146(7) Uani 0.492(11) 1 d D U P C 1
H59A H 0.3181 0.3638 0.5291 0.218 Uiso 0.492(11) 1 calc R U P C 1
H59B H 0.3226 0.3378 0.4867 0.218 Uiso 0.492(11) 1 calc R U P C 1
H59C H 0.3052 0.4314 0.4968 0.218 Uiso 0.492(11) 1 calc R U P C 1
C5 C 0.2105(9) 0.0360(15) 0.3561(6) 0.127(6) Uani 0.592(11) 1 d D U P D 1
H5A H 0.1971 0.0824 0.3397 0.190 Uiso 0.592(11) 1 calc R U P D 1
H5B H 0.1792 0.0200 0.3715 0.190 Uiso 0.592(11) 1 calc R U P D 1
H5C H 0.2206 -0.0119 0.3410 0.190 Uiso 0.592(11) 1 calc R U P D 1
C4 C 0.2337(11) 0.1306(14) 0.4112(6) 0.139(6) Uani 0.592(11) 1 d D U P D 1
H4A H 0.2627 0.1429 0.4319 0.209 Uiso 0.592(11) 1 calc R U P D 1
H4B H 0.1993 0.1045 0.4206 0.209 Uiso 0.592(11) 1 calc R U P D 1
H4C H 0.2220 0.1827 0.3983 0.209 Uiso 0.592(11) 1 calc R U P D 1
C6 C 0.2942(9) -0.0146(12) 0.4017(6) 0.140(5) Uani 0.592(11) 1 d D U P D 1
H6A H 0.3169 -0.0458 0.3846 0.210 Uiso 0.592(11) 1 calc R U P D 1
H6B H 0.2644 -0.0514 0.4108 0.210 Uiso 0.592(11) 1 calc R U P D 1
H6C H 0.3203 0.0053 0.4228 0.210 Uiso 0.592(11) 1 calc R U P D 1
C20 C 0.4151(11) 0.2977(10) 0.0365(6) 0.131(6) Uani 0.511(10) 1 d D U P B 1
H20A H 0.4516 0.2658 0.0400 0.197 Uiso 0.511(10) 1 calc R U P B 1
H20B H 0.4022 0.3005 0.0100 0.197 Uiso 0.511(10) 1 calc R U P B 1
H20C H 0.3850 0.2701 0.0498 0.197 Uiso 0.511(10) 1 calc R U P B 1
C14 C 0.4276(13) 0.4729(12) 0.0309(8) 0.145(6) Uani 0.489(10) 1 d D U P B 2
H14A H 0.3976 0.4737 0.0100 0.218 Uiso 0.489(10) 1 calc R U P B 2
H14B H 0.4662 0.4800 0.0218 0.218 Uiso 0.489(10) 1 calc R U P B 2
H14C H 0.4205 0.5185 0.0481 0.218 Uiso 0.489(10) 1 calc R U P B 2
C12 C 0.4751(10) 0.3520(15) 0.0304(7) 0.130(6) Uani 0.489(10) 1 d D U P B 2
H12A H 0.5135 0.3488 0.0432 0.195 Uiso 0.489(10) 1 d R U P B 2
H12B H 0.4781 0.3703 0.0054 0.195 Uiso 0.489(10) 1 d R U P B 2
H12C H 0.4570 0.2978 0.0303 0.195 Uiso 0.489(10) 1 d R U P B 2
C25 C 0.3636(7) 0.3651(19) 0.0413(8) 0.140(6) Uani 0.489(10) 1 d D U P B 2
H25A H 0.3456 0.3202 0.0538 0.210 Uiso 0.489(10) 1 d R U P B 2
H25B H 0.3552 0.3592 0.0150 0.210 Uiso 0.489(10) 1 d R U P B 2
H25C H 0.3487 0.4176 0.0492 0.210 Uiso 0.489(10) 1 d R U P B 2
C36 C 0.8918(10) 0.4895(13) 0.2453(9) 0.093(5) Uani 0.444(14) 1 d D U P A 2
H36A H 0.8788 0.5185 0.2670 0.140 Uiso 0.444(14) 1 calc R U P A 2
H36B H 0.8797 0.5216 0.2228 0.140 Uiso 0.444(14) 1 calc R U P A 2
H36C H 0.9345 0.4844 0.2480 0.140 Uiso 0.444(14) 1 calc R U P A 2
C56 C 0.8983(9) 0.3374(15) 0.2665(7) 0.090(5) Uani 0.444(14) 1 d D U P A 2
H56A H 0.9387 0.3360 0.2597 0.135 Uiso 0.444(14) 1 calc R U P A 2
H56B H 0.8808 0.2817 0.2629 0.135 Uiso 0.444(14) 1 calc R U P A 2
H56C H 0.8980 0.3538 0.2926 0.135 Uiso 0.444(14) 1 calc R U P A 2
C58 C 0.8666(12) 0.3752(19) 0.2003(6) 0.113(6) Uani 0.444(14) 1 d D U P A 2
H58A H 0.9074 0.3650 0.1956 0.169 Uiso 0.444(14) 1 calc R U P A 2
H58B H 0.8507 0.4208 0.1844 0.169 Uiso 0.444(14) 1 calc R U P A 2
H58C H 0.8436 0.3243 0.1949 0.169 Uiso 0.444(14) 1 calc R U P A 2
C38 C 0.4255(12) 0.4499(19) 0.5387(7) 0.145(6) Uani 0.508(11) 1 d D U P C 2
H38A H 0.4539 0.4873 0.5285 0.217 Uiso 0.508(11) 1 calc R U P C 2
H38B H 0.4461 0.4085 0.5549 0.217 Uiso 0.508(11) 1 calc R U P C 2
H38C H 0.3991 0.4827 0.5529 0.217 Uiso 0.508(11) 1 calc R U P C 2
C40 C 0.3658(13) 0.3220(14) 0.5140(8) 0.159(7) Uani 0.508(11) 1 d D U P C 2
H40A H 0.3948 0.2869 0.5281 0.238 Uiso 0.508(11) 1 calc R U P C 2
H40B H 0.3545 0.2961 0.4899 0.238 Uiso 0.508(11) 1 calc R U P C 2
H40C H 0.3312 0.3278 0.5279 0.238 Uiso 0.508(11) 1 calc R U P C 2
C39 C 0.3317(9) 0.4550(18) 0.5048(7) 0.137(6) Uani 0.508(11) 1 d D U P C 2
H39A H 0.3125 0.4481 0.5278 0.206 Uiso 0.508(11) 1 calc R U P C 2
H39B H 0.3065 0.4324 0.4839 0.206 Uiso 0.508(11) 1 calc R U P C 2
H39C H 0.3387 0.5146 0.5006 0.206 Uiso 0.508(11) 1 calc R U P C 2
C2 C 0.2631(15) 0.084(2) 0.4233(7) 0.128(6) Uani 0.408(11) 1 d D U P D 2
H2A H 0.2982 0.0547 0.4338 0.193 Uiso 0.408(11) 1 d R U P D 2
H2B H 0.2589 0.1367 0.4367 0.193 Uiso 0.408(11) 1 d R U P D 2
H2C H 0.2287 0.0487 0.4259 0.193 Uiso 0.408(11) 1 d R U P D 2
C1 C 0.2389(15) -0.0086(17) 0.3588(9) 0.130(7) Uani 0.408(11) 1 d D U P D 2
H1A H 0.2037 0.0092 0.3436 0.196 Uiso 0.408(11) 1 calc R U P D 2
H1B H 0.2289 -0.0533 0.3757 0.196 Uiso 0.408(11) 1 calc R U P D 2
H1C H 0.2678 -0.0293 0.3427 0.196 Uiso 0.408(11) 1 calc R U P D 2
C3 C 0.1995(11) 0.121(2) 0.3703(10) 0.136(6) Uani 0.408(11) 1 d D U P D 2
H3A H 0.1987 0.1798 0.3786 0.204 Uiso 0.408(11) 1 d R U P D 2
H3B H 0.1912 0.1191 0.3433 0.204 Uiso 0.408(11) 1 d R U P D 2
H3C H 0.1699 0.0893 0.3822 0.204 Uiso 0.408(11) 1 d R U P D 2

loop_
_atom_site_aniso_label
_atom_site_aniso_U_11
_atom_site_aniso_U_22
_atom_site_aniso_U_33
_atom_site_aniso_U_23
_atom_site_aniso_U_13
_atom_site_aniso_U_12
Ag2 0.0660(4) 0.0643(4) 0.0785(5) 0.0062(3) 0.0174(3) 0.0055(3)
Ag1 0.0576(4) 0.0848(5) 0.0831(5) -0.0014(4) 0.0155(3) -0.0075(3)
Ti1 0.0436(7) 0.0550(8) 0.0603(9) 0.0005(7) 0.0040(6) -0.0002(6)
Ti2 0.0454(7) 0.0490(8) 0.0651(9) 0.0012(7) 0.0090(6) -0.0001(6)
S005 0.0503(10) 0.0503(11) 0.0771(15) -0.0025(10) 0.0081(10) -0.0027(9)
S006 0.0611(12) 0.0506(11) 0.0674(15) 0.0065(10) 0.0041(10) 0.0058(9)
S007 0.0537(11) 0.0650(13) 0.0780(16) -0.0067(11) 0.0074(10) -0.0054(10)
S008 0.0499(11) 0.0490(11) 0.0937(17) 0.0109(11) 0.0017(10) -0.0011(9)
S009 0.0569(11) 0.0507(12) 0.0899(17) -0.0113(11) 0.0111(11) -0.0036(10)
S00A 0.0667(13) 0.0632(13) 0.0831(17) 0.0120(11) 0.0093(11) 0.0133(11)
S00B 0.0692(14) 0.0872(17) 0.0802(18) -0.0200(13) -0.0052(12) -0.0009(12)
S00C 0.0881(16) 0.0853(17) 0.0869(19) 0.0197(14) -0.0139(13) -0.0067(13)
O00D 0.046(3) 0.042(3) 0.074(4) -0.009(2) 0.002(2) 0.004(2)
O00E 0.048(3) 0.051(3) 0.058(3) -0.005(2) -0.003(2) 0.005(2)
O00F 0.050(3) 0.051(3) 0.061(3) 0.004(2) 0.006(2) 0.000(2)
O00G 0.050(3) 0.050(3) 0.067(4) 0.014(2) 0.004(2) -0.006(2)
O00H 0.055(3) 0.045(3) 0.067(4) -0.008(2) 0.014(2) 0.000(2)
O00I 0.045(3) 0.048(3) 0.084(4) 0.006(3) 0.010(2) -0.007(2)
O00J 0.051(3) 0.064(3) 0.055(3) 0.007(3) 0.008(2) 0.005(2)
O00K 0.067(3) 0.078(4) 0.048(3) 0.006(3) 0.014(3) 0.006(3)
O00L 0.058(3) 0.047(3) 0.083(4) 0.001(3) 0.014(3) 0.001(2)
O00M 0.066(3) 0.061(4) 0.102(5) -0.002(3) 0.039(3) -0.002(3)
O00N 0.054(3) 0.070(4) 0.096(4) 0.004(3) 0.017(3) -0.004(3)
C8 0.055(4) 0.055(4) 0.060(5) 0.001(4) 0.007(4) 0.014(4)
C11 0.052(4) 0.046(4) 0.065(5) -0.012(3) 0.017(3) -0.011(3)
C00Q 0.050(4) 0.072(5) 0.068(5) -0.002(4) 0.012(4) -0.001(4)
N1 0.091(4) 0.129(4) 0.117(5) 0.004(4) 0.042(3) -0.016(4)
C00S 0.061(4) 0.047(4) 0.065(5) 0.000(4) 0.013(4) -0.012(4)
C00T 0.050(4) 0.052(4) 0.062(5) 0.000(3) 0.016(3) -0.002(3)
N4 0.098(4) 0.095(4) 0.125(5) -0.002(4) 0.037(4) -0.005(3)
C00V 0.051(4) 0.059(4) 0.066(5) -0.016(4) 0.012(4) 0.004(3)
C00W 0.065(5) 0.061(5) 0.073(6) 0.003(4) 0.019(4) -0.007(4)
C00X 0.051(4) 0.053(4) 0.057(5) -0.002(4) 0.006(4) -0.003(3)
C00Y 0.046(4) 0.058(4) 0.052(4) 0.002(3) 0.008(3) 0.007(3)
C00Z 0.066(5) 0.078(5) 0.060(5) -0.002(4) 0.012(4) -0.004(4)
C010 0.053(4) 0.082(5) 0.068(5) 0.005(4) 0.011(4) -0.004(4)
C011 0.049(4) 0.050(4) 0.081(5) -0.007(4) 0.003(4) -0.001(3)
C012 0.053(4) 0.047(4) 0.083(5) 0.000(4) 0.012(4) -0.003(4)
C013 0.071(5) 0.062(5) 0.087(6) -0.011(4) -0.009(4) 0.008(4)
C9 0.074(5) 0.068(5) 0.085(6) 0.002(4) 0.010(4) -0.019(4)
C015 0.048(4) 0.070(5) 0.087(6) -0.001(4) 0.016(4) -0.003(4)
C016 0.050(4) 0.053(4) 0.089(6) -0.004(4) -0.001(4) 0.008(4)
C017 0.070(5) 0.044(4) 0.096(6) 0.003(4) 0.019(4) 0.001(4)
C018 0.046(4) 0.066(5) 0.071(5) 0.004(4) 0.014(4) -0.001(4)
C019 0.065(5) 0.064(5) 0.099(6) -0.006(5) 0.006(5) -0.005(4)
O01A 0.126(6) 0.105(6) 0.158(8) 0.001(5) 0.010(6) 0.027(5)
C01B 0.047(4) 0.056(4) 0.063(5) -0.011(4) 0.005(3) -0.008(3)
C01C 0.060(4) 0.068(5) 0.073(5) 0.013(4) 0.011(4) 0.003(4)
C01D 0.063(5) 0.066(5) 0.090(6) 0.008(4) -0.012(4) 0.004(4)
C01E 0.051(4) 0.046(4) 0.074(5) 0.002(4) -0.003(4) -0.003(3)
C01F 0.059(4) 0.075(5) 0.076(6) -0.004(4) -0.004(4) 0.007(4)
C01G 0.083(5) 0.089(6) 0.069(5) -0.020(4) 0.012(4) -0.006(5)
C01H 0.079(5) 0.064(5) 0.072(6) -0.008(4) 0.004(4) 0.000(4)
C01I 0.071(5) 0.062(5) 0.098(6) -0.015(5) 0.030(5) -0.018(4)
C01J 0.063(4) 0.060(5) 0.071(5) -0.007(4) 0.004(4) -0.002(4)
C34 0.051(4) 0.059(5) 0.071(5) 0.000(4) 0.002(4) -0.005(4)
C01L 0.062(4) 0.049(4) 0.066(5) -0.001(4) 0.003(4) 0.000(4)
C01M 0.065(5) 0.069(5) 0.085(6) -0.008(4) 0.015(4) -0.002(4)
C01N 0.055(4) 0.056(4) 0.071(5) -0.003(4) 0.016(4) 0.002(4)
C55 0.069(5) 0.054(4) 0.073(5) 0.006(4) 0.005(4) 0.000(4)
N3 0.107(6) 0.108(6) 0.121(7) 0.012(5) 0.019(5) 0.006(5)
C01Q 0.081(5) 0.091(6) 0.071(6) 0.012(5) 0.004(4) 0.006(5)
C01R 0.069(5) 0.054(4) 0.083(6) 0.002(4) 0.017(4) -0.005(4)
C01S 0.069(5) 0.068(5) 0.078(6) -0.011(4) 0.013(4) 0.018(4)
C01T 0.054(4) 0.070(5) 0.080(6) -0.008(4) 0.013(4) -0.007(4)
C35 0.067(5) 0.100(6) 0.056(5) -0.004(5) -0.004(4) -0.012(4)
C01V 0.079(5) 0.066(5) 0.077(6) 0.013(4) 0.006(4) 0.002(4)
C33 0.055(4) 0.082(5) 0.072(6) 0.012(4) -0.005(4) -0.001(4)
C01X 0.091(6) 0.066(5) 0.088(6) 0.000(4) 0.021(5) 0.001(5)
C31 0.076(5) 0.113(7) 0.088(6) 0.001(6) 0.012(5) -0.013(5)
C48 0.087(5) 0.118(6) 0.089(6) -0.013(5) 0.027(5) 0.030(5)
C32 0.097(6) 0.100(7) 0.102(7) -0.018(6) -0.018(5) 0.007(5)
C021 0.074(5) 0.113(7) 0.061(5) -0.004(5) 0.005(4) -0.006(5)
C10 0.087(5) 0.080(5) 0.080(6) 0.019(5) 0.023(5) -0.029(5)
C023 0.054(4) 0.081(6) 0.105(7) -0.014(5) -0.001(4) -0.003(4)
C30 0.065(4) 0.082(5) 0.114(6) 0.000(4) 0.025(4) 0.009(4)
C17 0.104(6) 0.093(6) 0.105(6) 0.014(5) 0.034(5) 0.001(5)
C54 0.097(6) 0.088(6) 0.092(6) 0.012(5) 0.010(5) -0.013(5)
C49 0.112(6) 0.106(6) 0.126(7) 0.014(5) 0.009(6) 0.002(5)
C41 0.102(6) 0.122(6) 0.094(6) -0.019(5) 0.031(5) 0.003(5)
C53 0.086(6) 0.103(6) 0.087(7) 0.014(5) -0.023(5) -0.015(5)
C7 0.124(6) 0.130(6) 0.123(6) 0.008(5) 0.029(5) -0.024(5)
C19 0.098(4) 0.094(4) 0.125(5) -0.002(4) 0.037(4) -0.005(3)
C02D 0.071(6) 0.130(10) 0.233(14) -0.017(9) 0.005(7) -0.020(7)
C52 0.128(9) 0.169(10) 0.205(12) -0.026(9) 0.059(8) 0.012(8)
C47 0.147(9) 0.184(10) 0.157(10) 0.002(8) 0.059(8) 0.067(8)
C28 0.124(6) 0.131(6) 0.110(6) 0.002(5) 0.021(5) -0.004(5)
C50 0.156(9) 0.130(9) 0.178(11) 0.015(8) 0.040(8) -0.018(8)
C23 0.091(4) 0.129(4) 0.116(5) 0.004(4) 0.043(3) -0.016(4)
C21 0.168(11) 0.174(12) 0.131(11) -0.001(9) -0.021(9) 0.000(9)
C16 0.158(9) 0.177(10) 0.135(10) 0.031(8) 0.062(8) -0.049(8)
C02M 0.066(6) 0.151(10) 0.223(13) -0.025(9) 0.017(7) 0.007(7)
C43 0.119(8) 0.208(11) 0.173(11) -0.064(9) 0.055(8) 0.008(8)
C15 0.069(8) 0.088(9) 0.120(10) -0.005(8) 0.031(8) -0.019(7)
C57 0.069(8) 0.105(9) 0.140(10) 0.004(9) 0.023(8) 0.010(7)
C44 0.176(10) 0.196(11) 0.141(10) -0.023(9) 0.054(8) 0.055(9)
C18 0.202(11) 0.138(9) 0.176(11) 0.023(8) 0.079(9) -0.043(9)
C02T 0.070(7) 0.228(13) 0.161(12) -0.029(10) -0.006(7) -0.002(8)
C51 0.176(11) 0.149(10) 0.176(11) 0.007(8) 0.013(9) 0.018(9)
C45 0.130(8) 0.174(10) 0.151(10) 0.048(8) 0.056(8) 0.014(8)
C13 0.102(4) 0.100(4) 0.130(5) -0.001(4) 0.035(4) -0.006(4)
C27 0.084(8) 0.125(10) 0.126(9) 0.004(8) 0.054(8) -0.001(9)
C42 0.220(11) 0.131(9) 0.162(10) -0.033(8) 0.091(8) 0.034(9)
C22 0.100(4) 0.136(5) 0.122(5) 0.005(4) 0.037(4) -0.016(4)
C46 0.159(10) 0.260(12) 0.129(10) -0.044(9) 0.028(8) 0.084(9)
C24 0.158(12) 0.272(16) 0.212(15) -0.056(12) -0.039(11) -0.003(11)
C26 0.139(10) 0.152(11) 0.128(11) 0.006(10) -0.004(9) 0.012(10)
C29 0.147(10) 0.145(11) 0.118(10) 0.014(10) 0.019(9) -0.016(10)
C37 0.146(7) 0.152(7) 0.109(6) 0.002(6) 0.020(5) -0.008(6)
C61 0.153(11) 0.172(11) 0.111(10) -0.016(10) 0.039(9) 0.003(10)
C60 0.149(11) 0.178(11) 0.126(11) 0.006(10) 0.040(9) -0.007(10)
C59 0.149(11) 0.168(12) 0.124(10) 0.007(10) 0.040(10) -0.017(10)
C5 0.128(10) 0.125(10) 0.131(10) 0.005(9) 0.030(9) -0.029(9)
C4 0.136(10) 0.154(11) 0.132(10) 0.010(9) 0.039(9) -0.002(9)
C6 0.145(10) 0.132(9) 0.144(10) 0.011(8) 0.024(9) -0.023(8)
C20 0.149(10) 0.136(10) 0.106(10) -0.009(9) -0.005(9) -0.009(9)
C14 0.156(11) 0.146(11) 0.135(11) 0.008(10) 0.018(10) -0.022(10)
C12 0.141(10) 0.142(11) 0.108(10) 0.000(10) 0.020(9) -0.010(10)
C25 0.136(10) 0.153(11) 0.127(11) -0.003(10) -0.006(9) -0.025(10)
C36 0.066(8) 0.098(10) 0.120(11) -0.008(9) 0.030(9) -0.007(8)
C56 0.061(8) 0.099(9) 0.114(10) 0.030(9) 0.035(9) 0.007(8)
C58 0.094(9) 0.121(10) 0.129(10) -0.006(10) 0.042(9) -0.007(9)
C38 0.151(11) 0.173(11) 0.112(10) 0.002(10) 0.014(9) -0.005(10)
C40 0.167(11) 0.178(11) 0.132(11) 0.011(10) 0.024(10) -0.010(10)
C39 0.148(10) 0.164(11) 0.105(10) -0.017(10) 0.044(9) -0.011(10)
C2 0.127(11) 0.137(11) 0.126(11) 0.014(10) 0.040(10) -0.012(10)
C1 0.133(11) 0.122(11) 0.140(11) 0.008(10) 0.034(10) -0.032(10)
C3 0.130(11) 0.144(11) 0.137(11) -0.011(10) 0.039(10) -0.007(10)

loop_
_atom_type_symbol
_atom_type_description
_atom_type_scat_dispersion_real
_atom_type_scat_dispersion_imag
_atom_type_scat_source
C C 0.0033 0.0016 'International Tables Vol C Tables 4.2.6.8 and 6.1.1.4'
H H 0.0000 0.0000 'International Tables Vol C Tables 4.2.6.8 and 6.1.1.4'
Ag Ag -0.8971 1.1015 'International Tables Vol C Tables 4.2.6.8 and 6.1.1.4'
N N 0.0061 0.0033 'International Tables Vol C Tables 4.2.6.8 and 6.1.1.4'
O O 0.0106 0.0060 'International Tables Vol C Tables 4.2.6.8 and 6.1.1.4'
S S 0.1246 0.1234 'International Tables Vol C Tables 4.2.6.8 and 6.1.1.4'
Ti Ti 0.2776 0.4457 'International Tables Vol C Tables 4.2.6.8 and 6.1.1.4'

loop_
_geom_angle_atom_site_label_1
_geom_angle_atom_site_label_2
_geom_angle_atom_site_label_3
_geom_angle
_geom_angle_site_symmetry_1
_geom_angle_site_symmetry_3
_geom_angle_publ_flag
S00A Ag2 S006 121.27(7) . . ?
S005 Ag1 S007 124.77(7) . . ?
O00D Ti1 O00E 86.69(19) . . ?
O00D Ti1 O00N 84.8(2) . . ?
O00E Ti1 O00N 81.3(2) . . ?
O00F Ti1 O00D 93.6(2) . . ?
O00F Ti1 O00E 91.6(2) . . ?
O00F Ti1 O00G 96.0(2) . . ?
O00F Ti1 O00K 100.4(2) . . ?
O00F Ti1 O00N 172.8(2) . . ?
O00G Ti1 O00D 168.9(2) . . ?
O00G Ti1 O00E 87.54(19) . . ?
O00G Ti1 O00N 85.0(2) . . ?
O00K Ti1 O00D 91.8(2) . . ?
O00K Ti1 O00E 167.9(2) . . ?
O00K Ti1 O00G 91.8(2) . . ?
O00K Ti1 O00N 86.6(2) . . ?
O00F Ti2 O00H 94.9(2) . . ?
O00F Ti2 O00I 100.4(2) . . ?
O00F Ti2 O00J 92.6(2) . . ?
O00F Ti2 O00L 94.3(2) . . ?
O00F Ti2 O00M 172.9(2) . . ?
O00H Ti2 O00J 87.3(2) . . ?
O00H Ti2 O00L 169.4(2) . . ?
O00H Ti2 O00M 85.3(2) . . ?
O00I Ti2 O00H 91.3(2) . . ?
O00I Ti2 O00J 167.0(2) . . ?
O00I Ti2 O00L 92.1(2) . . ?
O00I Ti2 O00M 86.7(2) . . ?
O00J Ti2 O00M 80.3(2) . . ?
O00L Ti2 O00J 87.2(2) . . ?
O00L Ti2 O00M 84.9(2) . . ?
C11 S005 Ag1 106.2(2) . . ?
C01B S005 Ag1 104.4(2) . . ?
C01B S005 C11 103.3(3) . . ?
C00T S006 Ag2 103.8(2) . . ?
C00T S006 C01L 104.4(3) . . ?
C01L S006 Ag2 102.3(3) . . ?
C00Q S007 Ag1 106.7(3) . . ?
C00V S007 Ag1 102.3(3) . . ?
C00V S007 C00Q 105.3(3) . . ?
C011 S008 C01E 102.9(4) . . ?
C017 S009 C01N 104.4(4) . . ?
C010 S00A Ag2 98.6(3) . . ?
C010 S00A C01C 102.8(4) . . ?
C01C S00A Ag2 107.2(3) . . ?
C33 S00B C013 102.2(4) . . ?
C55 S00C C35 103.6(4) . . ?
C00X O00D Ti1 126.7(5) . . ?
C00Y O00E Ti1 134.6(4) . . ?
Ti2 O00F Ti1 159.9(3) . . ?
C8 O00G Ti1 131.2(5) . . ?
C00S O00H Ti2 126.5(4) . . ?
C012 O00I Ti2 140.9(5) . . ?
C018 O00J Ti2 139.0(4) . . ?
C34 O00K Ti1 137.0(5) . . ?
C00W O00L Ti2 125.4(5) . . ?
C19 O00M Ti2 146.9(8) . . ?
C23 O00N Ti1 152.3(9) . . ?
O00G C8 C11 120.8(7) . . ?
O00G C8 C55 122.9(7) . . ?
C55 C8 C11 116.3(7) . . ?
C8 C11 S005 120.6(6) . . ?
C9 C11 S005 118.6(6) . . ?
C9 C11 C8 120.8(8) . . ?
C00Z C00Q S007 119.0(6) . . ?
C00Z C00Q C018 123.7(8) . . ?
C018 C00Q S007 117.2(6) . . ?
C23 N1 C22 120.2(10) . . ?
C23 N1 C24 124.7(13) . . ?
C24 N1 C22 114.8(12) . . ?
O00H C00S C00V 121.3(6) . . ?
O00H C00S C011 119.8(7) . . ?
C00V C00S C011 118.9(7) . . ?
C00X C00T S006 120.2(6) . . ?
C015 C00T S006 119.6(6) . . ?
C015 C00T C00X 120.2(8) . . ?
C19 N4 C21 116.6(11) . . ?
C19 N4 C13 115.9(9) . . ?
C21 N4 C13 126.5(11) . . ?
C00S C00V S007 121.0(5) . . ?
C00S C00V C01H 119.4(7) . . ?
C01H C00V S007 119.5(6) . . ?
O00L C00W C017 120.0(8) . . ?
O00L C00W C01C 122.0(7) . . ?
C01C C00W C017 118.0(7) . . ?
O00D C00X C00T 120.7(7) . . ?
O00D C00X C013 121.6(7) . . ?
C013 C00X C00T 117.6(7) . . ?
O00E C00Y C01B 123.0(6) . . ?
O00E C00Y C01L 121.9(6) . . ?
C01L C00Y C01B 115.2(6) . . ?
C00Q C00Z H00Z 118.0 . . ?
C021 C00Z C00Q 124.1(9) . . ?
C021 C00Z H00Z 118.0 . . ?
C018 C010 S00A 121.4(7) . . ?
C01Q C010 S00A 119.1(7) . . ?
C01Q C010 C018 119.4(8) . . ?
C00S C011 S008 121.4(6) . . ?
C00S C011 C019 117.1(7) . . ?
C019 C011 S008 121.5(6) . . ?
O00I C012 C01E 121.0(6) . . ?
O00I C012 C01N 122.4(6) . . ?
C01N C012 C01E 116.6(7) . . ?
C00X C013 S00B 122.7(7) . . ?
C01G C013 S00B 118.3(7) . . ?
C01G C013 C00X 118.9(7) . . ?
C11 C9 H9 118.4 . . ?
C10 C9 C11 123.3(8) . . ?
C10 C9 H9 118.4 . . ?
C00T C015 H015 118.1 . . ?
C01S C015 C00T 123.8(8) . . ?
C01S C015 H015 118.1 . . ?
C01E C016 H016 117.4 . . ?
C01E C016 C01T 125.2(7) . . ?
C01T C016 H016 117.4 . . ?
C00W C017 S009 121.9(6) . . ?
C01I C017 S009 120.2(7) . . ?
C01I C017 C00W 117.9(8) . . ?
O00J C018 C00Q 124.8(7) . . ?
O00J C018 C010 121.5(7) . . ?
C00Q C018 C010 113.4(8) . . ?
C011 C019 H019 118.0 . . ?
C01M C019 C011 124.0(8) . . ?
C01M C019 H019 118.0 . . ?
C00Y C01B S005 120.3(5) . . ?
C01J C01B S005 117.1(5) . . ?
C01J C01B C00Y 122.6(7) . . ?
C00W C01C S00A 120.4(6) . . ?
C01V C01C S00A 118.8(7) . . ?
C01V C01C C00W 120.8(8) . . ?
C01F C01D H01D 118.8 . . ?
C01F C01D C01L 122.4(7) . . ?
C01L C01D H01D 118.8 . . ?
C012 C01E S008 119.1(6) . . ?
C016 C01E S008 120.6(6) . . ?
C016 C01E C012 120.3(6) . . ?
C01D C01F C01J 117.0(7) . . ?
C01D C01F C023 122.7(7) . . ?
C01J C01F C023 120.3(8) . . ?
C013 C01G H01G 117.6 . . ?
C013 C01G C01S 124.8(9) . . ?
C01S C01G H01G 117.6 . . ?
C00V C01H H01H 118.9 . . ?
C01M C01H C00V 122.1(8) . . ?
C01M C01H H01H 118.9 . . ?
C017 C01I H01I 117.7 . . ?
C01X C01I C017 124.6(8) . . ?
C01X C01I H01I 117.7 . . ?
C01B C01J C01F 121.0(7) . . ?
C01B C01J H01J 119.5 . . ?
C01F C01J H01J 119.5 . . ?
O00K C34 C35 122.5(8) . . ?
O00K C34 C33 121.2(7) . . ?
C35 C34 C33 116.2(8) . . ?
C00Y C01L S006 121.2(6) . . ?
C01D C01L S006 117.0(6) . . ?
C01D C01L C00Y 121.8(7) . . ?
C019 C01M C01H 117.8(8) . . ?
C019 C01M C41 122.0(8) . . ?
C01H C01M C41 119.9(9) . . ?
C012 C01N S009 119.6(6) . . ?
C012 C01N C01R 120.8(7) . . ?
C01R C01N S009 119.5(6) . . ?
C8 C55 S00C 120.1(6) . . ?
C54 C55 S00C 120.0(7) . . ?
C54 C55 C8 119.9(8) . . ?
C49 N3 C50 124.2(11) . . ?
C49 N3 C51 118.2(12) . . ?
C51 N3 C50 117.2(12) . . ?
C010 C01Q H01Q 118.0 . . ?
C010 C01Q C021 124.0(9) . . ?
C021 C01Q H01Q 118.0 . . ?
C01N C01R H01R 119.3 . . ?
C01T C01R C01N 121.5(7) . . ?
C01T C01R H01R 119.3 . . ?
C015 C01S C01G 114.5(8) . . ?
C015 C01S C48 122.7(8) . . ?
C01G C01S C48 122.8(9) . . ?
C016 C01T C01R 115.6(7) . . ?
C016 C01T C30 124.7(7) . . ?
C01R C01T C30 119.7(7) . . ?
C34 C35 S00C 120.0(7) . . ?
C53 C35 S00C 114.8(8) . . ?
C53 C35 C34 125.0(9) . . ?
C01C C01V H01V 118.6 . . ?
C01X C01V C01C 122.9(8) . . ?
C01X C01V H01V 118.6 . . ?
C34 C33 S00B 121.1(7) . . ?
C34 C33 C32 117.1(8) . . ?
C32 C33 S00B 121.8(7) . . ?
C01I C01X C17 121.2(9) . . ?
C01V C01X C01I 115.5(8) . . ?
C01V C01X C17 123.3(10) . . ?
C32 C31 C53 117.8(10) . . ?
C32 C31 C37 118.7(11) . . ?
C53 C31 C37 123.6(11) . . ?
C01S C48 C52 111.1(9) . . ?
C47 C48 C01S 110.2(9) . . ?
C47 C48 C52 100.1(10) . . ?
C46 C48 C01S 115.9(9) . . ?
C46 C48 C52 100.6(10) . . ?
C46 C48 C47 117.1(11) . . ?
C33 C32 H32 117.6 . . ?
C31 C32 C33 124.9(10) . . ?
C31 C32 H32 117.6 . . ?
C00Z C021 C01Q 115.2(9) . . ?
C00Z C021 C28 122.8(10) . . ?
C01Q C021 C28 122.0(9) . . ?
C9 C10 C54 115.3(8) . . ?
C9 C10 C7 122.3(9) . . ?
C54 C10 C7 122.4(10) . . ?
C01F C023 C02T 104.6(7) . . ?
C02D C023 C01F 115.1(8) . . ?
C02D C023 C02M 105.5(10) . . ?
C02D C023 C02T 110.6(9) . . ?
C02M C023 C01F 111.5(8) . . ?
C02M C023 C02T 109.5(9) . . ?
C01T C30 C27 106.9(9) . . ?
C01T C30 C36 113.9(10) . . ?
C01T C30 C58 109.0(12) . . ?
C15 C30 C01T 112.0(10) . . ?
C15 C30 C57 115.1(12) . . ?
C15 C30 C27 103.8(12) . . ?
C57 C30 C01T 112.2(9) . . ?
C57 C30 C27 105.9(12) . . ?
C56 C30 C01T 108.9(10) . . ?
C56 C30 C36 111.6(15) . . ?
C56 C30 C58 109.1(15) . . ?
C58 C30 C36 104.1(14) . . ?
C01X C17 C16 114.1(10) . . ?
C01X C17 C18 110.7(10) . . ?
C01X C17 C45 112.9(10) . . ?
C18 C17 C16 107.9(11) . . ?
C18 C17 C45 103.4(11) . . ?
C45 C17 C16 107.2(10) . . ?
C55 C54 C10 124.3(9) . . ?
C55 C54 H54 117.9 . . ?
C10 C54 H54 117.9 . . ?
O01A C49 N3 121.4(13) . . ?
O01A C49 H49 119.3 . . ?
N3 C49 H49 119.3 . . ?
C01M C41 C44 112.5(9) . . ?
C01M C41 C42 107.8(9) . . ?
C43 C41 C01M 113.0(9) . . ?
C43 C41 C44 108.0(10) . . ?
C43 C41 C42 104.6(11) . . ?
C42 C41 C44 110.5(10) . . ?
C35 C53 C31 119.0(9) . . ?
C35 C53 H53 120.5 . . ?
C31 C53 H53 120.5 . . ?
C10 C7 C5 117.7(14) . . ?
C10 C7 C4 104.6(12) . . ?
C10 C7 C6 109.3(12) . . ?
C10 C7 C2 110.6(14) . . ?
C10 C7 C3 102.7(14) . . ?
C5 C7 C4 102.2(15) . . ?
C5 C7 C6 111.1(15) . . ?
C6 C7 C4 111.5(15) . . ?
C2 C7 C3 91.1(18) . . ?
C1 C7 C10 116.7(17) . . ?
C1 C7 C2 131(2) . . ?
C1 C7 C3 91.5(19) . . ?
O00M C19 N4 132.3(12) . . ?
O00M C19 H19 113.9 . . ?
N4 C19 H19 113.9 . . ?
C023 C02D H02A 109.5 . . ?
C023 C02D H02B 109.5 . . ?
C023 C02D H02C 109.5 . . ?
H02A C02D H02B 109.5 . . ?
H02A C02D H02C 109.5 . . ?
H02B C02D H02C 109.5 . . ?
C48 C52 H52A 109.5 . . ?
C48 C52 H52B 109.5 . . ?
C48 C52 H52C 109.5 . . ?
H52A C52 H52B 109.5 . . ?
H52A C52 H52C 109.5 . . ?
H52B C52 H52C 109.5 . . ?
C48 C47 H47A 109.5 . . ?
C48 C47 H47B 109.5 . . ?
C48 C47 H47C 109.5 . . ?
H47A C47 H47B 109.5 . . ?
H47A C47 H47C 109.5 . . ?
H47B C47 H47C 109.5 . . ?
C021 C28 C26 110.2(13) . . ?
C021 C28 C14 117.5(14) . . ?
C29 C28 C021 109.7(13) . . ?
C29 C28 C26 109.2(12) . . ?
C29 C28 C20 108.8(17) . . ?
C20 C28 C021 111.9(12) . . ?
C20 C28 C26 107.0(11) . . ?
C12 C28 C021 113.9(13) . . ?
C12 C28 C14 91.1(10) . . ?
C25 C28 C021 111.4(14) . . ?
C25 C28 C14 99.0(17) . . ?
C25 C28 C12 121.6(17) . . ?
N3 C50 H50A 109.5 . . ?
N3 C50 H50B 109.5 . . ?
N3 C50 H50C 109.5 . . ?
H50A C50 H50B 109.5 . . ?
H50A C50 H50C 109.5 . . ?
H50B C50 H50C 109.5 . . ?
O00N C23 N1 138.5(13) . . ?
O00N C23 H23 110.8 . . ?
N1 C23 H23 110.8 . . ?
N4 C21 H21A 109.5 . . ?
N4 C21 H21B 109.5 . . ?
N4 C21 H21C 109.5 . . ?
H21A C21 H21B 109.5 . . ?
H21A C21 H21C 109.5 . . ?
H21B C21 H21C 109.5 . . ?
C17 C16 H16A 109.5 . . ?
C17 C16 H16B 109.5 . . ?
C17 C16 H16C 109.5 . . ?
H16A C16 H16B 109.5 . . ?
H16A C16 H16C 109.5 . . ?
H16B C16 H16C 109.5 . . ?
C023 C02M H02D 109.5 . . ?
C023 C02M H02E 109.5 . . ?
C023 C02M H02F 109.5 . . ?
H02D C02M H02E 109.5 . . ?
H02D C02M H02F 109.5 . . ?
H02E C02M H02F 109.5 . . ?
C41 C43 H43A 109.5 . . ?
C41 C43 H43B 109.5 . . ?
C41 C43 H43C 109.5 . . ?
H43A C43 H43B 109.5 . . ?
H43A C43 H43C 109.5 . . ?
H43B C43 H43C 109.5 . . ?
C30 C15 H15A 109.5 . . ?
C30 C15 H15B 109.5 . . ?
C30 C15 H15C 109.5 . . ?
H15A C15 H15B 109.5 . . ?
H15A C15 H15C 109.5 . . ?
H15B C15 H15C 109.5 . . ?
C30 C57 H57A 109.5 . . ?
C30 C57 H57B 109.5 . . ?
C30 C57 H57C 109.5 . . ?
H57A C57 H57B 109.5 . . ?
H57A C57 H57C 109.5 . . ?
H57B C57 H57C 109.5 . . ?
C41 C44 H44A 109.5 . . ?
C41 C44 H44B 109.5 . . ?
C41 C44 H44C 109.5 . . ?
H44A C44 H44B 109.5 . . ?
H44A C44 H44C 109.5 . . ?
H44B C44 H44C 109.5 . . ?
C17 C18 H18A 109.5 . . ?
C17 C18 H18B 109.5 . . ?
C17 C18 H18C 109.5 . . ?
H18A C18 H18B 109.5 . . ?
H18A C18 H18C 109.5 . . ?
H18B C18 H18C 109.5 . . ?
C023 C02T H02G 109.5 . . ?
C023 C02T H02H 109.5 . . ?
C023 C02T H02I 109.5 . . ?
H02G C02T H02H 109.5 . . ?
H02G C02T H02I 109.5 . . ?
H02H C02T H02I 109.5 . . ?
N3 C51 H51A 109.5 . . ?
N3 C51 H51B 109.5 . . ?
N3 C51 H51C 109.5 . . ?
H51A C51 H51B 109.5 . . ?
H51A C51 H51C 109.5 . . ?
H51B C51 H51C 109.5 . . ?
C17 C45 H45A 109.5 . . ?
C17 C45 H45B 109.5 . . ?
C17 C45 H45C 109.5 . . ?
H45A C45 H45B 109.5 . . ?
H45A C45 H45C 109.5 . . ?
H45B C45 H45C 109.5 . . ?
N4 C13 H13A 110.5 . . ?
N4 C13 H13B 110.0 . . ?
N4 C13 H13C 107.9 . . ?
H13A C13 H13B 109.4 . . ?
H13A C13 H13C 109.5 . . ?
H13B C13 H13C 109.5 . . ?
C30 C27 H27A 109.5 . . ?
C30 C27 H27B 109.5 . . ?
C30 C27 H27C 109.5 . . ?
H27A C27 H27B 109.5 . . ?
H27A C27 H27C 109.5 . . ?
H27B C27 H27C 109.5 . . ?
C41 C42 H42A 109.5 . . ?
C41 C42 H42B 109.5 . . ?
C41 C42 H42C 109.5 . . ?
H42A C42 H42B 109.5 . . ?
H42A C42 H42C 109.5 . . ?
H42B C42 H42C 109.5 . . ?
N1 C22 H22A 109.5 . . ?
N1 C22 H22B 109.5 . . ?
N1 C22 H22C 109.5 . . ?
H22A C22 H22B 109.5 . . ?
H22A C22 H22C 109.5 . . ?
H22B C22 H22C 109.5 . . ?
C48 C46 H46A 109.5 . . ?
C48 C46 H46B 109.5 . . ?
C48 C46 H46C 109.5 . . ?
H46A C46 H46B 109.5 . . ?
H46A C46 H46C 109.5 . . ?
H46B C46 H46C 109.5 . . ?
N1 C24 H24A 109.5 . . ?
N1 C24 H24B 109.5 . . ?
N1 C24 H24C 109.5 . . ?
H24A C24 H24B 109.5 . . ?
H24A C24 H24C 109.5 . . ?
H24B C24 H24C 109.5 . . ?
C28 C26 H26A 109.5 . . ?
C28 C26 H26B 109.5 . . ?
C28 C26 H26C 109.5 . . ?
H26A C26 H26B 109.5 . . ?
H26A C26 H26C 109.5 . . ?
H26B C26 H26C 109.5 . . ?
C28 C29 H29A 109.5 . . ?
C28 C29 H29B 109.5 . . ?
C28 C29 H29C 109.5 . . ?
H29A C29 H29B 109.5 . . ?
H29A C29 H29C 109.5 . . ?
H29B C29 H29C 109.5 . . ?
C31 C37 C39 107.9(12) . . ?
C61 C37 C31 108.8(13) . . ?
C60 C37 C31 104.2(13) . . ?
C60 C37 C61 110.6(8) . . ?
C59 C37 C31 107.5(13) . . ?
C59 C37 C61 111.6(9) . . ?
C59 C37 C60 113.8(9) . . ?
C38 C37 C31 121.5(15) . . ?
C38 C37 C40 120.5(18) . . ?
C38 C37 C39 103.5(16) . . ?
C40 C37 C31 103.8(14) . . ?
C40 C37 C39 95.8(16) . . ?
C37 C61 H61A 109.5 . . ?
C37 C61 H61B 109.5 . . ?
C37 C61 H61C 109.5 . . ?
H61A C61 H61B 109.5 . . ?
H61A C61 H61C 109.5 . . ?
H61B C61 H61C 109.5 . . ?
C37 C60 H60A 109.5 . . ?
C37 C60 H60B 109.5 . . ?
C37 C60 H60C 109.5 . . ?
H60A C60 H60B 109.5 . . ?
H60A C60 H60C 109.5 . . ?
H60B C60 H60C 109.5 . . ?
C37 C59 H59A 109.5 . . ?
C37 C59 H59B 109.5 . . ?
C37 C59 H59C 109.5 . . ?
H59A C59 H59B 109.5 . . ?
H59A C59 H59C 109.5 . . ?
H59B C59 H59C 109.5 . . ?
C7 C5 H5A 109.5 . . ?
C7 C5 H5B 109.5 . . ?
C7 C5 H5C 109.5 . . ?
H5A C5 H5B 109.5 . . ?
H5A C5 H5C 109.5 . . ?
H5B C5 H5C 109.5 . . ?
C7 C4 H4A 109.5 . . ?
C7 C4 H4B 109.5 . . ?
C7 C4 H4C 109.5 . . ?
H4A C4 H4B 109.5 . . ?
H4A C4 H4C 109.5 . . ?
H4B C4 H4C 109.5 . . ?
C7 C6 H6A 109.5 . . ?
C7 C6 H6B 109.5 . . ?
C7 C6 H6C 109.5 . . ?
H6A C6 H6B 109.5 . . ?
H6A C6 H6C 109.5 . . ?
H6B C6 H6C 109.5 . . ?
C28 C20 H20A 109.5 . . ?
C28 C20 H20B 109.5 . . ?
C28 C20 H20C 109.5 . . ?
H20A C20 H20B 109.5 . . ?
H20A C20 H20C 109.5 . . ?
H20B C20 H20C 109.5 . . ?
C28 C14 H14A 109.5 . . ?
C28 C14 H14B 109.5 . . ?
C28 C14 H14C 109.5 . . ?
H14A C14 H14B 109.5 . . ?
H14A C14 H14C 109.5 . . ?
H14B C14 H14C 109.5 . . ?
C28 C12 H12A 118.0 . . ?
C28 C12 H12B 118.7 . . ?
C28 C12 H12C 89.5 . . ?
H12A C12 H12B 109.4 . . ?
H12A C12 H12C 109.5 . . ?
H12B C12 H12C 109.5 . . ?
C28 C25 H25A 120.1 . . ?
C28 C25 H25B 112.6 . . ?
C28 C25 H25C 94.4 . . ?
H25A C25 H25B 109.4 . . ?
H25A C25 H25C 109.5 . . ?
H25B C25 H25C 109.5 . . ?
C30 C36 H36A 109.5 . . ?
C30 C36 H36B 109.5 . . ?
C30 C36 H36C 109.5 . . ?
H36A C36 H36B 109.5 . . ?
H36A C36 H36C 109.5 . . ?
H36B C36 H36C 109.5 . . ?
C30 C56 H56A 109.5 . . ?
C30 C56 H56B 109.5 . . ?
C30 C56 H56C 109.5 . . ?
H56A C56 H56B 109.5 . . ?
H56A C56 H56C 109.5 . . ?
H56B C56 H56C 109.5 . . ?
C30 C58 H58A 109.5 . . ?
C30 C58 H58B 109.5 . . ?
C30 C58 H58C 109.5 . . ?
H58A C58 H58B 109.5 . . ?
H58A C58 H58C 109.5 . . ?
H58B C58 H58C 109.5 . . ?
C37 C38 H38A 109.5 . . ?
C37 C38 H38B 109.5 . . ?
C37 C38 H38C 109.5 . . ?
H38A C38 H38B 109.5 . . ?
H38A C38 H38C 109.5 . . ?
H38B C38 H38C 109.5 . . ?
C37 C40 H40A 109.5 . . ?
C37 C40 H40B 109.5 . . ?
C37 C40 H40C 109.5 . . ?
H40A C40 H40B 109.5 . . ?
H40A C40 H40C 109.5 . . ?
H40B C40 H40C 109.5 . . ?
C37 C39 H39A 109.5 . . ?
C37 C39 H39B 109.5 . . ?
C37 C39 H39C 109.5 . . ?
H39A C39 H39B 109.5 . . ?
H39A C39 H39C 109.5 . . ?
H39B C39 H39C 109.5 . . ?
C7 C2 H2A 101.6 . . ?
C7 C2 H2B 132.3 . . ?
C7 C2 H2C 92.4 . . ?
H2A C2 H2B 109.4 . . ?
H2A C2 H2C 109.4 . . ?
H2B C2 H2C 109.4 . . ?
C7 C1 H1A 109.5 . . ?
C7 C1 H1B 109.5 . . ?
C7 C1 H1C 109.5 . . ?
H1A C1 H1B 109.5 . . ?
H1A C1 H1C 109.5 . . ?
H1B C1 H1C 109.5 . . ?
C7 C3 H3A 118.6 . . ?
C7 C3 H3B 106.2 . . ?
C7 C3 H3C 103.2 . . ?
H3A C3 H3B 109.5 . . ?
H3A C3 H3C 109.5 . . ?
H3B C3 H3C 109.5 . . ?

loop_
_geom_bond_atom_site_label_1
_geom_bond_atom_site_label_2
_geom_bond_distance
_geom_bond_site_symmetry_2
_geom_bond_publ_flag
Ag2 S006 2.561(2) . ?
Ag2 S00A 2.557(2) . ?
Ag1 S005 2.547(2) . ?
Ag1 S007 2.566(2) . ?
Ti1 O00D 1.985(5) . ?
Ti1 O00E 2.010(4) . ?
Ti1 O00F 1.841(5) . ?
Ti1 O00G 1.934(5) . ?
Ti1 O00K 1.877(5) . ?
Ti1 O00N 2.192(6) . ?
Ti2 O00F 1.806(5) . ?
Ti2 O00H 1.983(5) . ?
Ti2 O00I 1.897(5) . ?
Ti2 O00J 2.007(5) . ?
Ti2 O00L 1.988(5) . ?
Ti2 O00M 2.211(6) . ?
S005 C11 1.797(8) . ?
S005 C01B 1.787(7) . ?
S006 C00T 1.789(8) . ?
S006 C01L 1.791(7) . ?
S007 C00Q 1.821(8) . ?
S007 C00V 1.802(7) . ?
S008 C011 1.778(8) . ?
S008 C01E 1.804(7) . ?
S009 C017 1.779(9) . ?
S009 C01N 1.781(7) . ?
S00A C010 1.778(9) . ?
S00A C01C 1.794(8) . ?
S00B C013 1.781(8) . ?
S00B C33 1.766(9) . ?
S00C C55 1.786(8) . ?
S00C C35 1.826(10) . ?
O00D C00X 1.337(8) . ?
O00E C00Y 1.314(8) . ?
O00G C8 1.330(8) . ?
O00H C00S 1.359(8) . ?
O00I C012 1.320(8) . ?
O00J C018 1.323(9) . ?
O00K C34 1.320(9) . ?
O00L C00W 1.341(9) . ?
O00M C19 1.118(11) . ?
O00N C23 1.110(11) . ?
C8 C11 1.443(10) . ?
C8 C55 1.410(10) . ?
C11 C9 1.417(10) . ?
C00Q C00Z 1.350(11) . ?
C00Q C018 1.450(11) . ?
N1 C23 1.329(12) . ?
N1 C22 1.524(13) . ?
N1 C24 1.353(15) . ?
C00S C00V 1.409(10) . ?
C00S C011 1.432(10) . ?
C00T C00X 1.433(10) . ?
C00T C015 1.394(10) . ?
N4 C19 1.397(13) . ?
N4 C21 1.405(8) . ?
N4 C13 1.440(12) . ?
C00V C01H 1.426(10) . ?
C00W C017 1.445(11) . ?
C00W C01C 1.408(11) . ?
C00X C013 1.410(11) . ?
C00Y C01B 1.429(9) . ?
C00Y C01L 1.428(9) . ?
C00Z H00Z 0.9500 . ?
C00Z C021 1.334(12) . ?
C010 C018 1.448(11) . ?
C010 C01Q 1.384(11) . ?
C011 C019 1.439(11) . ?
C012 C01E 1.444(10) . ?
C012 C01N 1.410(10) . ?
C013 C01G 1.398(11) . ?
C9 H9 0.9500 . ?
C9 C10 1.359(12) . ?
C015 H015 0.9500 . ?
C015 C01S 1.383(11) . ?
C016 H016 0.9500 . ?
C016 C01E 1.364(9) . ?
C016 C01T 1.393(10) . ?
C017 C01I 1.412(12) . ?
C019 H019 0.9500 . ?
C019 C01M 1.351(11) . ?
O01A C49 1.289(13) . ?
C01B C01J 1.406(10) . ?
C01C C01V 1.410(11) . ?
C01D H01D 0.9500 . ?
C01D C01F 1.401(11) . ?
C01D C01L 1.402(10) . ?
C01F C01J 1.416(10) . ?
C01F C023 1.546(11) . ?
C01G H01G 0.9500 . ?
C01G C01S 1.417(11) . ?
C01H H01H 0.9500 . ?
C01H C01M 1.380(11) . ?
C01I H01I 0.9500 . ?
C01I C01X 1.406(12) . ?
C01J H01J 0.9500 . ?
C34 C35 1.385(11) . ?
C34 C33 1.422(11) . ?
C01M C41 1.559(13) . ?
C01N C01R 1.440(10) . ?
C55 C54 1.397(12) . ?
N3 C49 1.321(14) . ?
N3 C50 1.475(14) . ?
N3 C51 1.432(15) . ?
C01Q H01Q 0.9500 . ?
C01Q C021 1.441(12) . ?
C01R H01R 0.9500 . ?
C01R C01T 1.411(10) . ?
C01S C48 1.541(12) . ?
C01T C30 1.547(11) . ?
C35 C53 1.375(12) . ?
C01V H01V 0.9500 . ?
C01V C01X 1.399(12) . ?
C33 C32 1.456(14) . ?
C01X C17 1.454(13) . ?
C31 C32 1.311(13) . ?
C31 C53 1.420(13) . ?
C31 C37 1.556(9) . ?
C48 C52 1.589(16) . ?
C48 C47 1.480(15) . ?
C48 C46 1.448(15) . ?
C32 H32 0.9500 . ?
C021 C28 1.560(14) . ?
C10 C54 1.425(12) . ?
C10 C7 1.496(14) . ?
C023 C02D 1.477(14) . ?
C023 C02M 1.473(13) . ?
C023 C02T 1.584(15) . ?
C30 C15 1.532(17) . ?
C30 C57 1.559(17) . ?
C30 C27 1.588(18) . ?
C30 C36 1.571(19) . ?
C30 C56 1.512(18) . ?
C30 C58 1.575(19) . ?
C17 C16 1.521(15) . ?
C17 C18 1.473(15) . ?
C17 C45 1.514(14) . ?
C54 H54 0.9500 . ?
C49 H49 0.9500 . ?
C41 C43 1.495(15) . ?
C41 C44 1.590(16) . ?
C41 C42 1.567(15) . ?
C53 H53 0.9500 . ?
C7 C5 1.506(18) . ?
C7 C4 1.73(2) . ?
C7 C6 1.590(19) . ?
C7 C2 1.58(2) . ?
C7 C1 1.48(2) . ?
C7 C3 1.75(2) . ?
C19 H19 0.9500 . ?
C02D H02A 0.9800 . ?
C02D H02B 0.9800 . ?
C02D H02C 0.9800 . ?
C52 H52A 0.9800 . ?
C52 H52B 0.9800 . ?
C52 H52C 0.9800 . ?
C47 H47A 0.9800 . ?
C47 H47B 0.9800 . ?
C47 H47C 0.9800 . ?
C28 C26 1.569(17) . ?
C28 C29 1.515(18) . ?
C28 C20 1.540(15) . ?
C28 C14 1.569(19) . ?
C28 C12 1.54(2) . ?
C28 C25 1.477(9) . ?
C50 H50A 0.9800 . ?
C50 H50B 0.9800 . ?
C50 H50C 0.9800 . ?
C23 H23 0.9500 . ?
C21 H21A 0.9800 . ?
C21 H21B 0.9800 . ?
C21 H21C 0.9800 . ?
C16 H16A 0.9800 . ?
C16 H16B 0.9800 . ?
C16 H16C 0.9800 . ?
C02M H02D 0.9800 . ?
C02M H02E 0.9800 . ?
C02M H02F 0.9800 . ?
C43 H43A 0.9800 . ?
C43 H43B 0.9800 . ?
C43 H43C 0.9800 . ?
C15 H15A 0.9800 . ?
C15 H15B 0.9800 . ?
C15 H15C 0.9800 . ?
C57 H57A 0.9800 . ?
C57 H57B 0.9800 . ?
C57 H57C 0.9800 . ?
C44 H44A 0.9800 . ?
C44 H44B 0.9800 . ?
C44 H44C 0.9800 . ?
C18 H18A 0.9800 . ?
C18 H18B 0.9800 . ?
C18 H18C 0.9800 . ?
C02T H02G 0.9800 . ?
C02T H02H 0.9800 . ?
C02T H02I 0.9800 . ?
C51 H51A 0.9800 . ?
C51 H51B 0.9800 . ?
C51 H51C 0.9800 . ?
C45 H45A 0.9800 . ?
C45 H45B 0.9800 . ?
C45 H45C 0.9800 . ?
C13 H13A 0.9602 . ?
C13 H13B 0.9598 . ?
C13 H13C 0.9597 . ?
C27 H27A 0.9800 . ?
C27 H27B 0.9800 . ?
C27 H27C 0.9800 . ?
C42 H42A 0.9800 . ?
C42 H42B 0.9800 . ?
C42 H42C 0.9800 . ?
C22 H22A 0.9800 . ?
C22 H22B 0.9800 . ?
C22 H22C 0.9800 . ?
C46 H46A 0.9800 . ?
C46 H46B 0.9800 . ?
C46 H46C 0.9800 . ?
C24 H24A 0.9800 . ?
C24 H24B 0.9800 . ?
C24 H24C 0.9800 . ?
C26 H26A 0.9800 . ?
C26 H26B 0.9800 . ?
C26 H26C 0.9800 . ?
C29 H29A 0.9800 . ?
C29 H29B 0.9800 . ?
C29 H29C 0.9800 . ?
C37 C61 1.519(9) . ?
C37 C60 1.495(9) . ?
C37 C59 1.478(9) . ?
C37 C38 1.465(17) . ?
C37 C40 1.501(17) . ?
C37 C39 1.569(17) . ?
C61 H61A 0.9800 . ?
C61 H61B 0.9800 . ?
C61 H61C 0.9800 . ?
C60 H60A 0.9800 . ?
C60 H60B 0.9800 . ?
C60 H60C 0.9800 . ?
C59 H59A 0.9800 . ?
C59 H59B 0.9800 . ?
C59 H59C 0.9800 . ?
C5 H5A 0.9800 . ?
C5 H5B 0.9800 . ?
C5 H5C 0.9800 . ?
C4 H4A 0.9800 . ?
C4 H4B 0.9800 . ?
C4 H4C 0.9800 . ?
C6 H6A 0.9800 . ?
C6 H6B 0.9800 . ?
C6 H6C 0.9800 . ?
C20 H20A 0.9800 . ?
C20 H20B 0.9800 . ?
C20 H20C 0.9800 . ?
C14 H14A 0.9800 . ?
C14 H14B 0.9800 . ?
C14 H14C 0.9800 . ?
C12 H12A 0.9602 . ?
C12 H12B 0.9601 . ?
C12 H12C 0.9599 . ?
C25 H25A 0.9602 . ?
C25 H25B 0.9602 . ?
C25 H25C 0.9598 . ?
C36 H36A 0.9800 . ?
C36 H36B 0.9800 . ?
C36 H36C 0.9800 . ?
C56 H56A 0.9800 . ?
C56 H56B 0.9800 . ?
C56 H56C 0.9800 . ?
C58 H58A 0.9800 . ?
C58 H58B 0.9800 . ?
C58 H58C 0.9800 . ?
C38 H38A 0.9800 . ?
C38 H38B 0.9800 . ?
C38 H38C 0.9800 . ?
C40 H40A 0.9800 . ?
C40 H40B 0.9800 . ?
C40 H40C 0.9800 . ?
C39 H39A 0.9800 . ?
C39 H39B 0.9800 . ?
C39 H39C 0.9800 . ?
C2 H2A 0.9803 . ?
C2 H2B 0.9802 . ?
C2 H2C 0.9799 . ?
C1 H1A 0.9800 . ?
C1 H1B 0.9800 . ?
C1 H1C 0.9800 . ?
C3 H3A 0.9801 . ?
C3 H3B 0.9799 . ?
C3 H3C 0.9799 . ?

loop_
_geom_torsion_atom_site_label_1
_geom_torsion_atom_site_label_2
_geom_torsion_atom_site_label_3
_geom_torsion_atom_site_label_4
_geom_torsion
_geom_torsion_site_symmetry_1
_geom_torsion_site_symmetry_2
_geom_torsion_site_symmetry_3
_geom_torsion_site_symmetry_4
_geom_torsion_publ_flag
Ag2 S006 C00T C00X -17.4(6) . . . . ?
Ag2 S006 C00T C015 161.9(6) . . . . ?
Ag2 S006 C01L C00Y 26.1(7) . . . . ?
Ag2 S006 C01L C01D -156.5(6) . . . . ?
Ag2 S00A C010 C018 -27.6(6) . . . . ?
Ag2 S00A C010 C01Q 148.0(6) . . . . ?
Ag2 S00A C01C C00W 10.5(8) . . . . ?
Ag2 S00A C01C C01V -167.9(6) . . . . ?
Ag1 S005 C11 C8 20.5(6) . . . . ?
Ag1 S005 C11 C9 -157.3(6) . . . . ?
Ag1 S005 C01B C00Y -25.7(6) . . . . ?
Ag1 S005 C01B C01J 151.7(6) . . . . ?
Ag1 S007 C00Q C00Z -150.1(5) . . . . ?
Ag1 S007 C00Q C018 25.8(6) . . . . ?
Ag1 S007 C00V C00S -18.5(7) . . . . ?
Ag1 S007 C00V C01H 158.1(6) . . . . ?
Ti1 O00D C00X C00T -95.7(8) . . . . ?
Ti1 O00D C00X C013 86.0(8) . . . . ?
Ti1 O00E C00Y C01B -88.8(8) . . . . ?
Ti1 O00E C00Y C01L 92.0(8) . . . . ?
Ti1 O00G C8 C11 93.7(8) . . . . ?
Ti1 O00G C8 C55 -86.1(8) . . . . ?
Ti1 O00K C34 C35 88.4(9) . . . . ?
Ti1 O00K C34 C33 -91.1(9) . . . . ?
Ti1 O00N C23 N1 -176.7(8) . . . . ?
Ti2 O00H C00S C00V -92.8(7) . . . . ?
Ti2 O00H C00S C011 88.1(8) . . . . ?
Ti2 O00I C012 C01E -90.8(9) . . . . ?
Ti2 O00I C012 C01N 87.5(10) . . . . ?
Ti2 O00J C018 C00Q 86.5(9) . . . . ?
Ti2 O00J C018 C010 -87.7(9) . . . . ?
Ti2 O00L C00W C017 -86.3(9) . . . . ?
Ti2 O00L C00W C01C 94.0(8) . . . . ?
Ti2 O00M C19 N4 178.0(6) . . . . ?
S005 C11 C9 C10 177.2(7) . . . . ?
S005 C01B C01J C01F -177.3(6) . . . . ?
S006 C00T C00X O00D -4.3(10) . . . . ?
S006 C00T C00X C013 174.1(6) . . . . ?
S006 C00T C015 C01S -176.0(6) . . . . ?
S007 C00Q C00Z C021 178.1(7) . . . . ?
S007 C00Q C018 O00J 4.5(9) . . . . ?
S007 C00Q C018 C010 179.1(5) . . . . ?
S007 C00V C01H C01M -179.8(7) . . . . ?
S008 C011 C019 C01M 176.9(7) . . . . ?
S009 C017 C01I C01X -174.0(7) . . . . ?
S009 C01N C01R C01T 177.9(6) . . . . ?
S00A C010 C018 O00J -3.7(10) . . . . ?
S00A C010 C018 C00Q -178.5(5) . . . . ?
S00A C010 C01Q C021 179.9(7) . . . . ?
S00A C01C C01V C01X 177.4(7) . . . . ?
S00B C013 C01G C01S 176.9(7) . . . . ?
S00B C33 C32 C31 -177.1(8) . . . . ?
S00C C55 C54 C10 -176.8(8) . . . . ?
S00C C35 C53 C31 178.1(7) . . . . ?
O00D Ti1 O00F Ti2 -86.8(8) . . . . ?
O00D Ti1 O00K C34 85.6(7) . . . . ?
O00D C00X C013 S00B 5.7(11) . . . . ?
O00D C00X C013 C01G -178.5(8) . . . . ?
O00E Ti1 O00F Ti2 0.0(8) . . . . ?
O00E Ti1 O00K C34 2.8(15) . . . . ?
O00E C00Y C01B S005 -3.8(10) . . . . ?
O00E C00Y C01B C01J 179.0(7) . . . . ?
O00E C00Y C01L S006 -0.5(10) . . . . ?
O00E C00Y C01L C01D -177.8(7) . . . . ?
O00F Ti1 O00K C34 179.7(7) . . . . ?
O00F Ti2 O00I C012 -179.4(7) . . . . ?
O00G Ti1 O00F Ti2 87.7(8) . . . . ?
O00G Ti1 O00K C34 -83.9(7) . . . . ?
O00G C8 C11 S005 6.1(9) . . . . ?
O00G C8 C11 C9 -176.1(7) . . . . ?
O00G C8 C55 S00C -6.1(10) . . . . ?
O00G C8 C55 C54 175.9(8) . . . . ?
O00H Ti2 O00F Ti1 -84.5(8) . . . . ?
O00H Ti2 O00I C012 85.3(7) . . . . ?
O00H C00S C00V S007 -6.9(10) . . . . ?
O00H C00S C00V C01H 176.5(7) . . . . ?
O00H C00S C011 S008 6.9(10) . . . . ?
O00H C00S C011 C019 -174.1(7) . . . . ?
O00I Ti2 O00F Ti1 -176.7(8) . . . . ?
O00I C012 C01E S008 -1.7(10) . . . . ?
O00I C012 C01E C016 179.8(7) . . . . ?
O00I C012 C01N S009 3.1(11) . . . . ?
O00I C012 C01N C01R -178.8(7) . . . . ?
O00J Ti2 O00F Ti1 3.1(8) . . . . ?
O00J Ti2 O00I C012 1.9(14) . . . . ?
O00K Ti1 O00F Ti2 -179.4(8) . . . . ?
O00K C34 C35 S00C 4.9(11) . . . . ?
O00K C34 C35 C53 180.0(8) . . . . ?
O00K C34 C33 S00B -2.8(10) . . . . ?
O00K C34 C33 C32 177.4(7) . . . . ?
O00L Ti2 O00F Ti1 90.4(8) . . . . ?
O00L Ti2 O00I C012 -84.7(7) . . . . ?
O00L C00W C017 S009 -7.7(11) . . . . ?
O00L C00W C017 C01I 173.2(7) . . . . ?
O00L C00W C01C S00A 6.6(12) . . . . ?
O00L C00W C01C C01V -175.1(8) . . . . ?
O00M Ti2 O00I C012 0.1(7) . . . . ?
O00N Ti1 O00K C34 1.0(7) . . . . ?
C8 C11 C9 C10 -0.7(13) . . . . ?
C8 C55 C54 C10 1.3(14) . . . . ?
C11 S005 C01B C00Y 85.3(6) . . . . ?
C11 S005 C01B C01J -97.4(6) . . . . ?
C11 C8 C55 S00C 174.1(5) . . . . ?
C11 C8 C55 C54 -3.9(11) . . . . ?
C11 C9 C10 C54 -2.1(14) . . . . ?
C11 C9 C10 C7 178.8(10) . . . . ?
C00Q S007 C00V C00S 92.9(7) . . . . ?
C00Q S007 C00V C01H -90.5(7) . . . . ?
C00Q C00Z C021 C01Q -0.2(13) . . . . ?
C00Q C00Z C021 C28 179.7(8) . . . . ?
C00S C00V C01H C01M -3.1(13) . . . . ?
C00S C011 C019 C01M -2.1(13) . . . . ?
C00T S006 C01L C00Y -81.8(7) . . . . ?
C00T S006 C01L C01D 95.5(7) . . . . ?
C00T C00X C013 S00B -172.7(6) . . . . ?
C00T C00X C013 C01G 3.1(12) . . . . ?
C00T C015 C01S C01G 0.7(13) . . . . ?
C00T C015 C01S C48 -179.5(9) . . . . ?
C00V S007 C00Q C00Z 101.7(6) . . . . ?
C00V S007 C00Q C018 -82.3(6) . . . . ?
C00V C00S C011 S008 -172.2(6) . . . . ?
C00V C00S C011 C019 6.8(11) . . . . ?
C00V C01H C01M C019 7.8(13) . . . . ?
C00V C01H C01M C41 -177.8(9) . . . . ?
C00W C017 C01I C01X 5.1(13) . . . . ?
C00W C01C C01V C01X -1.0(14) . . . . ?
C00X C00T C015 C01S 3.3(12) . . . . ?
C00X C013 C01G C01S 0.9(14) . . . . ?
C00Y C01B C01J C01F 0.0(12) . . . . ?
C00Z C00Q C018 O00J -179.8(7) . . . . ?
C00Z C00Q C018 C010 -5.2(10) . . . . ?
C00Z C021 C28 C26 126.6(13) . . . . ?
C00Z C021 C28 C29 -113.2(15) . . . . ?
C00Z C021 C28 C20 7.7(16) . . . . ?
C00Z C021 C28 C14 -168.6(14) . . . . ?
C00Z C021 C28 C12 -63.9(16) . . . . ?
C00Z C021 C28 C25 78.2(18) . . . . ?
C010 S00A C01C C00W -92.8(8) . . . . ?
C010 S00A C01C C01V 88.8(8) . . . . ?
C010 C01Q C021 C00Z 1.3(13) . . . . ?
C010 C01Q C021 C28 -178.6(8) . . . . ?
C011 S008 C01E C012 82.5(7) . . . . ?
C011 S008 C01E C016 -99.1(7) . . . . ?
C011 C00S C00V S007 172.2(6) . . . . ?
C011 C00S C00V C01H -4.4(11) . . . . ?
C011 C019 C01M C01H -5.1(14) . . . . ?
C011 C019 C01M C41 -179.4(9) . . . . ?
C012 C01N C01R C01T -0.2(12) . . . . ?
C013 S00B C33 C34 83.0(7) . . . . ?
C013 S00B C33 C32 -97.1(8) . . . . ?
C013 C01G C01S C015 -2.9(14) . . . . ?
C013 C01G C01S C48 177.3(9) . . . . ?
C9 C10 C54 C55 1.8(15) . . . . ?
C9 C10 C7 C5 -3(2) . . . . ?
C9 C10 C7 C4 -115.5(14) . . . . ?
C9 C10 C7 C6 125.1(13) . . . . ?
C9 C10 C7 C2 -154.5(17) . . . . ?
C9 C10 C7 C1 40(2) . . . . ?
C9 C10 C7 C3 -58.3(17) . . . . ?
C015 C00T C00X O00D 176.5(7) . . . . ?
C015 C00T C00X C013 -5.2(11) . . . . ?
C015 C01S C48 C52 58.8(13) . . . . ?
C015 C01S C48 C47 -51.2(14) . . . . ?
C015 C01S C48 C46 172.8(11) . . . . ?
C016 C01T C30 C15 -130.4(12) . . . . ?
C016 C01T C30 C57 0.8(16) . . . . ?
C016 C01T C30 C27 116.5(13) . . . . ?
C016 C01T C30 C36 -168.7(14) . . . . ?
C016 C01T C30 C56 -43.3(17) . . . . ?
C016 C01T C30 C58 75.5(16) . . . . ?
C017 S009 C01N C012 -81.8(7) . . . . ?
C017 S009 C01N C01R 100.1(7) . . . . ?
C017 C00W C01C S00A -173.1(6) . . . . ?
C017 C00W C01C C01V 5.2(13) . . . . ?
C017 C01I C01X C01V -0.9(13) . . . . ?
C017 C01I C01X C17 179.4(9) . . . . ?
C018 C00Q C00Z C021 2.4(13) . . . . ?
C018 C010 C01Q C021 -4.5(12) . . . . ?
C019 C01M C41 C43 -22.2(15) . . . . ?
C019 C01M C41 C44 -144.9(10) . . . . ?
C019 C01M C41 C42 93.0(12) . . . . ?
C01B S005 C11 C8 -89.0(6) . . . . ?
C01B S005 C11 C9 93.1(7) . . . . ?
C01B C00Y C01L S006 -179.7(6) . . . . ?
C01B C00Y C01L C01D 3.0(11) . . . . ?
C01C S00A C010 C018 82.3(7) . . . . ?
C01C S00A C010 C01Q -102.1(7) . . . . ?
C01C C00W C017 S009 172.0(6) . . . . ?
C01C C00W C017 C01I -7.1(12) . . . . ?
C01C C01V C01X C01I -1.3(13) . . . . ?
C01C C01V C01X C17 178.4(9) . . . . ?
C01D C01F C01J C01B 0.6(12) . . . . ?
C01D C01F C023 C02D -151.4(10) . . . . ?
C01D C01F C023 C02M -31.3(14) . . . . ?
C01D C01F C023 C02T 87.0(11) . . . . ?
C01E S008 C011 C00S -95.5(7) . . . . ?
C01E S008 C011 C019 85.5(7) . . . . ?
C01E C012 C01N S009 -178.5(6) . . . . ?
C01E C012 C01N C01R -0.4(11) . . . . ?
C01E C016 C01T C01R 1.3(12) . . . . ?
C01E C016 C01T C30 -177.6(8) . . . . ?
C01F C01D C01L S006 -179.9(7) . . . . ?
C01F C01D C01L C00Y -2.6(13) . . . . ?
C01G C01S C48 C52 -121.4(11) . . . . ?
C01G C01S C48 C47 128.6(11) . . . . ?
C01G C01S C48 C46 -7.4(16) . . . . ?
C01H C01M C41 C43 163.7(10) . . . . ?
C01H C01M C41 C44 41.0(14) . . . . ?
C01H C01M C41 C42 -81.2(13) . . . . ?
C01I C01X C17 C16 150.2(10) . . . . ?
C01I C01X C17 C18 -87.9(13) . . . . ?
C01I C01X C17 C45 27.4(15) . . . . ?
C01J C01F C023 C02D 29.2(13) . . . . ?
C01J C01F C023 C02M 149.3(10) . . . . ?
C01J C01F C023 C02T -92.4(10) . . . . ?
C34 C35 C53 C31 2.9(14) . . . . ?
C34 C33 C32 C31 2.8(14) . . . . ?
C01L S006 C00T C00X 89.5(6) . . . . ?
C01L S006 C00T C015 -91.2(7) . . . . ?
C01L C00Y C01B S005 175.4(6) . . . . ?
C01L C00Y C01B C01J -1.8(11) . . . . ?
C01L C01D C01F C01J 0.7(13) . . . . ?
C01L C01D C01F C023 -178.8(8) . . . . ?
C01N S009 C017 C00W 95.1(7) . . . . ?
C01N S009 C017 C01I -85.8(7) . . . . ?
C01N C012 C01E S008 179.8(6) . . . . ?
C01N C012 C01E C016 1.4(11) . . . . ?
C01N C01R C01T C016 -0.2(12) . . . . ?
C01N C01R C01T C30 178.8(8) . . . . ?
C55 S00C C35 C34 -85.7(7) . . . . ?
C55 S00C C35 C53 98.8(7) . . . . ?
C55 C8 C11 S005 -174.1(5) . . . . ?
C55 C8 C11 C9 3.7(11) . . . . ?
C01Q C010 C018 O00J -179.3(7) . . . . ?
C01Q C010 C018 C00Q 6.0(10) . . . . ?
C01Q C021 C28 C26 -53.6(15) . . . . ?
C01Q C021 C28 C29 66.6(17) . . . . ?
C01Q C021 C28 C20 -172.5(12) . . . . ?
C01Q C021 C28 C14 11.2(18) . . . . ?
C01Q C021 C28 C12 115.9(15) . . . . ?
C01Q C021 C28 C25 -102.0(17) . . . . ?
C01R C01T C30 C15 50.7(14) . . . . ?
C01R C01T C30 C57 -178.1(12) . . . . ?
C01R C01T C30 C27 -62.4(14) . . . . ?
C01R C01T C30 C36 12.5(17) . . . . ?
C01R C01T C30 C56 137.8(15) . . . . ?
C01R C01T C30 C58 -103.3(15) . . . . ?
C01T C016 C01E S008 179.7(7) . . . . ?
C01T C016 C01E C012 -1.9(12) . . . . ?
C35 S00C C55 C8 89.4(7) . . . . ?
C35 S00C C55 C54 -92.6(8) . . . . ?
C35 C34 C33 S00B 177.8(6) . . . . ?
C35 C34 C33 C32 -2.1(11) . . . . ?
C01V C01X C17 C16 -29.4(15) . . . . ?
C01V C01X C17 C18 92.5(13) . . . . ?
C01V C01X C17 C45 -152.2(10) . . . . ?
C33 S00B C013 C00X -92.1(8) . . . . ?
C33 S00B C013 C01G 92.1(8) . . . . ?
C33 C34 C35 S00C -175.6(5) . . . . ?
C33 C34 C35 C53 -0.6(12) . . . . ?
C32 C31 C53 C35 -2.2(14) . . . . ?
C32 C31 C37 C61 -18.1(15) . . . . ?
C32 C31 C37 C60 -136.1(13) . . . . ?
C32 C31 C37 C59 102.8(14) . . . . ?
C32 C31 C37 C38 -63(2) . . . . ?
C32 C31 C37 C40 157.1(15) . . . . ?
C32 C31 C37 C39 56.1(17) . . . . ?
C023 C01F C01J C01B -179.9(8) . . . . ?
C54 C10 C7 C5 178.1(15) . . . . ?
C54 C10 C7 C4 65.5(16) . . . . ?
C54 C10 C7 C6 -54.0(16) . . . . ?
C54 C10 C7 C2 26(2) . . . . ?
C54 C10 C7 C1 -139(2) . . . . ?
C54 C10 C7 C3 122.6(15) . . . . ?
C53 C31 C32 C33 -0.6(16) . . . . ?
C53 C31 C37 C61 160.6(13) . . . . ?
C53 C31 C37 C60 42.7(15) . . . . ?
C53 C31 C37 C59 -78.4(15) . . . . ?
C53 C31 C37 C38 115.7(19) . . . . ?
C53 C31 C37 C40 -24.2(18) . . . . ?
C53 C31 C37 C39 -125.1(15) . . . . ?
C7 C10 C54 C55 -179.0(10) . . . . ?
C50 N3 C49 O01A 3(2) . . . . ?
C21 N4 C19 O00M 9.8(18) . . . . ?
C51 N3 C49 O01A 174.9(12) . . . . ?
C13 N4 C19 O00M 179.0(11) . . . . ?
C22 N1 C23 O00N -172.1(13) . . . . ?
C24 N1 C23 O00N 1(2) . . . . ?
C37 C31 C32 C33 178.3(9) . . . . ?
C37 C31 C53 C35 179.0(9) . . . . ?

loop_
_smtbx_masks_void_nr
_smtbx_masks_void_average_x
_smtbx_masks_void_average_y
_smtbx_masks_void_average_z
_smtbx_masks_void_volume
_smtbx_masks_void_count_electrons
_smtbx_masks_void_content
1 -0.807 -0.975 0.916 5033.2 763.9 ?
